data_4338720
loop_
_publ_author_name
'Shiga, Takuya'
'Tetsuka, Tamaki'
'Sakai, Kanae'
'Sekine, Yoshihiro'
'Nihei, Masayuki'
'Newton, Graham N.'
'Oshio, Hiroki'

_publ_section_title
;
 Cyanide-bridged decanuclear cobalt-iron cage.
;
_journal_issue 12
_journal_name_full 'Inorganic chemistry'
_journal_page_first 5899
_journal_page_last 5901
_journal_paper_doi 10.1021/ic500964m
_journal_volume 53
_journal_year 2014
_chemical_absolute_configuration rm
_chemical_formula_moiety 'C192 H168 Co6 Fe4 N48, 2(C8 H20 N), B F4, 9(C O), 7(O)'
_chemical_formula_sum 'C217 H260 B Co6 F4 Fe4 N50 O17'
_chemical_formula_weight 4504.52
_chemical_name_systematic
;
 ?
;
_space_group_crystal_system orthorhombic
_space_group_IT_number 19
_space_group_name_Hall 'P 2ac 2ab'
_space_group_name_H-M_alt 'P 21 21 21'
_symmetry_space_group_name_Hall 'P 2ac 2ab'
_symmetry_space_group_name_H-M 'P 21 21 21'
_atom_sites_solution_hydrogens geom
_audit_creation_method SHELXL-2013
_cell_angle_alpha 90
_cell_angle_beta 90
_cell_angle_gamma 90
_cell_formula_units_Z 4
_cell_length_a 22.959(12)
_cell_length_b 29.150(15)
_cell_length_c 34.113(18)
_cell_measurement_reflns_used 9973
_cell_measurement_temperature 291(2)
_cell_measurement_theta_max 27.10
_cell_measurement_theta_min 2.25
_cell_volume 22830(2)
_computing_cell_refinement 'Bruker SAINT'
_computing_data_collection 'Bruker APEX2'
_computing_data_reduction 'Bruker SAINT'
_computing_molecular_graphics 'Bruker SHELXTL'
_computing_publication_material 'Bruker SHELXTL'
_computing_structure_refinement 'SHELXL-2013 (Sheldrick, 2013)'
_computing_structure_solution 'SHELXS-97 (Sheldrick, 2008)'
_diffrn_ambient_temperature 291(2)
_diffrn_detector_area_resol_mean 8.366
_diffrn_measured_fraction_theta_full 1.000
_diffrn_measured_fraction_theta_max 1.000
_diffrn_measurement_device_type 'Bruker APEX-II CCD'
_diffrn_measurement_method '\f and \w scans'
_diffrn_radiation_monochromator graphite
_diffrn_radiation_source 'sealed tube'
_diffrn_radiation_type MoK\a
_diffrn_radiation_wavelength 0.71073
_diffrn_reflns_av_R_equivalents 0.2100
_diffrn_reflns_av_unetI/netI 0.3203
_diffrn_reflns_Laue_measured_fraction_full 1.000
_diffrn_reflns_Laue_measured_fraction_max 1.000
_diffrn_reflns_limit_h_max 27
_diffrn_reflns_limit_h_min -27
_diffrn_reflns_limit_k_max 35
_diffrn_reflns_limit_k_min -34
_diffrn_reflns_limit_l_max 20
_diffrn_reflns_limit_l_min -41
_diffrn_reflns_number 108751
_diffrn_reflns_point_group_measured_fraction_full 0.998
_diffrn_reflns_point_group_measured_fraction_max 0.997
_diffrn_reflns_theta_full 25.242
_diffrn_reflns_theta_max 25.500
_diffrn_reflns_theta_min 1.069
_exptl_absorpt_coefficient_mu 0.743
_exptl_absorpt_correction_T_max 0.9294
_exptl_absorpt_correction_T_min 0.8656
_exptl_absorpt_correction_type empirical
_exptl_absorpt_process_details SADABS
_exptl_crystal_colour red
_exptl_crystal_density_diffrn 1.311
_exptl_crystal_density_method 'not measured'
_exptl_crystal_description blocks
_exptl_crystal_F_000 9420
_exptl_crystal_size_max 0.200
_exptl_crystal_size_mid 0.200
_exptl_crystal_size_min 0.100
_exptl_transmission_factor_max 0.7456
_exptl_transmission_factor_min 0.5736
_refine_diff_density_max 0.577
_refine_diff_density_min -0.695
_refine_diff_density_rms 0.114
_refine_ls_abs_structure_details
;
 Flack x determined using 4461 quotients [(I+)-(I-)]/[(I+)+(I-)]
 (Parsons and Flack (2004), Acta Cryst. A60, s61).
;
_refine_ls_abs_structure_Flack 0.176(9)
_refine_ls_extinction_method none
_refine_ls_goodness_of_fit_ref 1.243
_refine_ls_hydrogen_treatment constr
_refine_ls_matrix_type full
_refine_ls_number_parameters 2240
_refine_ls_number_reflns 42389
_refine_ls_number_restraints 2086
_refine_ls_restrained_S_all 1.231
_refine_ls_R_factor_all 0.3009
_refine_ls_R_factor_gt 0.1352
_refine_ls_shift/su_max 0.008
_refine_ls_shift/su_mean 0.000
_refine_ls_structure_factor_coef Fsqd
_refine_ls_weighting_details 'w=1/[\s^2^(Fo^2^)+(0.1000P)^2^] where P=(Fo^2^+2Fc^2^)/3'
_refine_ls_weighting_scheme calc
_refine_ls_wR_factor_gt 0.2993
_refine_ls_wR_factor_ref 0.3468
_reflns_Friedel_coverage 0.873
_reflns_Friedel_fraction_full 0.995
_reflns_Friedel_fraction_max 0.994
_reflns_number_gt 14480
_reflns_number_total 42389
_reflns_threshold_expression 'I > 2\s(I)'
_cod_data_source_file ic500964m_si_002.cif
_cod_data_source_block Comp1_291K
_cod_depositor_comments 'Adding full bibliography for 4338719--4338720.cif.'
_cod_original_cell_volume 22831(20)
_cod_database_code 4338720
_shelx_space_group_comment
;
The symmetry employed for this shelxl refinement is uniquely defined
by the following loop, which should always be used as a source of
symmetry information in preference to the above space-group names.
They are only intended as comments.
;
_shelx_estimated_absorpt_t_min 0.866
_shelx_estimated_absorpt_t_max 0.929
_shelxl_version_number 2013-4

loop_
_space_group_symop_operation_xyz
'x, y, z'
'-x+1/2, -y, z+1/2'
'x+1/2, -y+1/2, -z'
'-x, y+1/2, -z+1/2'

loop_
_atom_site_label
_atom_site_type_symbol
_atom_site_fract_x
_atom_site_fract_y
_atom_site_fract_z
_atom_site_U_iso_or_equiv
_atom_site_adp_type
_atom_site_occupancy
_atom_site_site_symmetry_order
_atom_site_calc_flag
_atom_site_refinement_flags_posn
_atom_site_refinement_flags_adp
Co1 Co 0.73214(16) -0.0274(2) 0.54943(10) 0.136(2) Uani 1 1 d . .
Co2 Co 0.46980(14) 0.13364(10) 0.61343(8) 0.0611(9) Uani 1 1 d . .
Co3 Co 0.27237(13) 0.03707(10) 0.44202(8) 0.0514(8) Uani 1 1 d . .
Co4 Co 0.53188(15) -0.13086(11) 0.38847(9) 0.0682(10) Uani 1 1 d . .
Co5 Co 0.57608(17) 0.13971(11) 0.39170(9) 0.0778(11) Uani 1 1 d . .
Co6 Co 0.41894(13) -0.12423(10) 0.59794(8) 0.0509(8) Uani 1 1 d . .
Fe1 Fe 0.56212(14) -0.01667(12) 0.64242(9) 0.0598(8) Uani 1 1 d . U
Fe2 Fe 0.40015(17) 0.17251(12) 0.47653(10) 0.0738(10) Uani 1 1 d . U
Fe3 Fe 0.34664(14) -0.12098(11) 0.46464(9) 0.0592(8) Uani 1 1 d . U
Fe4 Fe 0.68690(15) -0.00885(16) 0.40387(10) 0.0867(12) Uani 1 1 d . U
B1 B 0.1261(15) -0.0400(13) 0.6941(10) 0.197(9) Uani 1 1 d D U
F1 F 0.1341(10) -0.0325(9) 0.6559(7) 0.198(8) Uani 1 1 d D U
F2 F 0.1701(11) -0.0197(10) 0.7127(7) 0.209(9) Uani 1 1 d D U
F3 F 0.1282(15) -0.0855(11) 0.7017(9) 0.263(10) Uani 1 1 d D U
F4 F 0.0749(9) -0.0224(8) 0.7039(6) 0.164(7) Uani 1 1 d D U
C1 C 0.8876(12) 0.0561(17) 0.5131(7) 0.249(13) Uani 1 1 d G U
H1 H 0.8660 0.0699 0.4933 0.299 Uiso 1 1 calc R U
C2 C 0.9246(16) 0.0824(11) 0.5363(11) 0.260(14) Uani 1 1 d G U
H2 H 0.9277 0.1138 0.5319 0.312 Uiso 1 1 calc R U
C3 C 0.9569(11) 0.0617(16) 0.5659(9) 0.262(14) Uani 1 1 d G U
H3 H 0.9817 0.0793 0.5813 0.315 Uiso 1 1 calc R U
C4 C 0.9523(12) 0.0148(17) 0.5723(7) 0.257(14) Uani 1 1 d G U
H4 H 0.9739 0.0010 0.5921 0.309 Uiso 1 1 calc R U
C5 C 0.9153(16) -0.0115(11) 0.5492(11) 0.250(13) Uani 1 1 d G U
H5 H 0.9122 -0.0429 0.5535 0.301 Uiso 1 1 calc R U
C6 C 0.8830(10) 0.0091(16) 0.5196(9) 0.247(13) Uani 1 1 d G U
C7 C 0.8453(16) -0.017(2) 0.4953(11) 0.238(13) Uani 1 1 d . U
H7 H 0.8168 0.0042 0.4845 0.285 Uiso 1 1 calc R U
C8 C 0.8842(13) -0.0329(19) 0.4597(9) 0.230(15) Uani 1 1 d . U
H245 H 0.8613 -0.0510 0.4420 0.346 Uiso 1 1 calc R U
H246 H 0.9163 -0.0508 0.4692 0.346 Uiso 1 1 calc R U
H247 H 0.8987 -0.0063 0.4463 0.346 Uiso 1 1 calc R U
N1 N 0.8118(12) -0.0512(11) 0.5168(8) 0.120(6) Uani 1 1 d . U
C9 C 0.8129(16) -0.0892(14) 0.5163(10) 0.124(6) Uani 1 1 d . U
H9 H 0.8448 -0.1009 0.5028 0.149 Uiso 1 1 calc R U
C10 C 0.7762(8) -0.1234(8) 0.5316(5) 0.126(5) Uani 1 1 d G U
C11 C 0.7817(8) -0.1708(8) 0.5349(5) 0.130(6) Uani 1 1 d G U
H11 H 0.8115 -0.1859 0.5217 0.156 Uiso 1 1 calc R U
C12 C 0.7427(10) -0.1954(6) 0.5579(6) 0.133(6) Uani 1 1 d G U
H12 H 0.7465 -0.2271 0.5601 0.160 Uiso 1 1 calc R U
C13 C 0.6982(8) -0.1728(8) 0.5776(5) 0.130(6) Uani 1 1 d G U
H13 H 0.6722 -0.1893 0.5930 0.156 Uiso 1 1 calc R U
C14 C 0.6927(7) -0.1254(8) 0.5743(5) 0.126(6) Uani 1 1 d G U
H14 H 0.6629 -0.1103 0.5875 0.152 Uiso 1 1 calc R U
N2 N 0.7317(9) -0.1008(6) 0.5513(6) 0.124(5) Uani 1 1 d G U
C15 C 0.8743(11) -0.1063(9) 0.6181(6) 0.158(8) Uani 1 1 d G U
H15 H 0.8495 -0.1245 0.6032 0.190 Uiso 1 1 calc R U
C16 C 0.9324(12) -0.1188(7) 0.6227(7) 0.163(8) Uani 1 1 d G U
H16 H 0.9464 -0.1453 0.6108 0.195 Uiso 1 1 calc R U
C17 C 0.9694(8) -0.0916(10) 0.6450(7) 0.166(8) Uani 1 1 d G U
H17 H 1.0083 -0.0999 0.6481 0.200 Uiso 1 1 calc R U
C18 C 0.9485(10) -0.0520(9) 0.6628(6) 0.164(8) Uani 1 1 d G U
H18 H 0.9733 -0.0338 0.6777 0.197 Uiso 1 1 calc R U
C19 C 0.8904(12) -0.0395(7) 0.6582(7) 0.158(8) Uani 1 1 d G U
H19 H 0.8764 -0.0130 0.6701 0.190 Uiso 1 1 calc R U
C20 C 0.8533(8) -0.0667(10) 0.6358(7) 0.153(7) Uani 1 1 d G U
C21 C 0.7892(14) -0.0574(15) 0.6318(9) 0.144(8) Uani 1 1 d . U
H21 H 0.7698 -0.0845 0.6210 0.173 Uiso 1 1 calc R U
C22 C 0.7639(15) -0.0461(14) 0.6705(8) 0.160(11) Uani 1 1 d . U
H22 H 0.7746 -0.0693 0.6891 0.240 Uiso 1 1 calc R U
H22A H 0.7223 -0.0447 0.6684 0.240 Uiso 1 1 calc R U
H22B H 0.7785 -0.0169 0.6791 0.240 Uiso 1 1 calc R U
N3 N 0.7806(13) -0.0180(14) 0.6051(10) 0.173(10) Uani 1 1 d . U
C23 C 0.7966(18) 0.0184(17) 0.6109(14) 0.179(9) Uani 1 1 d . U
H23 H 0.8193 0.0251 0.6328 0.214 Uiso 1 1 calc R U
C24 C 0.7810(9) 0.0526(10) 0.5842(6) 0.184(9) Uani 1 1 d G U
C25 C 0.8004(8) 0.0973(11) 0.5899(6) 0.188(9) Uani 1 1 d G U
H25 H 0.8204 0.1049 0.6127 0.225 Uiso 1 1 calc R U
C26 C 0.7899(10) 0.1305(8) 0.5616(8) 0.191(9) Uani 1 1 d G U
H26 H 0.8029 0.1604 0.5654 0.229 Uiso 1 1 calc R U
C27 C 0.7600(9) 0.1191(10) 0.5275(7) 0.190(9) Uani 1 1 d G U
H27 H 0.7530 0.1413 0.5085 0.228 Uiso 1 1 calc R U
C28 C 0.7406(7) 0.0744(11) 0.5218(5) 0.187(9) Uani 1 1 d G U
H28 H 0.7206 0.0668 0.4990 0.224 Uiso 1 1 calc R U
N4 N 0.7511(9) 0.0412(8) 0.5501(8) 0.183(9) Uani 1 1 d G U
C29 C 0.3267(13) 0.2223(8) 0.6568(7) 0.166(8) Uani 1 1 d G U
H29 H 0.3095 0.2022 0.6392 0.199 Uiso 1 1 calc R U
C30 C 0.3017(10) 0.2293(8) 0.6935(9) 0.172(9) Uani 1 1 d G U
H30 H 0.2678 0.2138 0.7003 0.207 Uiso 1 1 calc R U
C31 C 0.3274(13) 0.2594(9) 0.7199(5) 0.165(9) Uani 1 1 d G U
H31 H 0.3107 0.2641 0.7444 0.198 Uiso 1 1 calc R U
C32 C 0.3781(12) 0.2826(7) 0.7097(7) 0.160(9) Uani 1 1 d G U
H32 H 0.3953 0.3027 0.7274 0.192 Uiso 1 1 calc R U
C33 C 0.4031(10) 0.2756(8) 0.6731(8) 0.153(8) Uani 1 1 d G U
H33 H 0.4371 0.2911 0.6662 0.183 Uiso 1 1 calc R U
C34 C 0.3774(13) 0.2455(9) 0.6466(5) 0.154(8) Uani 1 1 d G U
C35 C 0.4071(19) 0.2324(12) 0.6110(10) 0.145(8) Uani 1 1 d . U
H35 H 0.3807 0.2106 0.5984 0.174 Uiso 1 1 calc R U
C36 C 0.4094(17) 0.2734(11) 0.5825(9) 0.143(10) Uani 1 1 d . U
H36 H 0.4317 0.2978 0.5941 0.214 Uiso 1 1 calc R U
H36A H 0.3706 0.2840 0.5773 0.214 Uiso 1 1 calc R U
H36B H 0.4275 0.2640 0.5585 0.214 Uiso 1 1 calc R U
N5 N 0.4598(10) 0.2097(7) 0.6128(6) 0.077(4) Uani 1 1 d . U
C37 C 0.5043(12) 0.2252(10) 0.6097(7) 0.083(4) Uani 1 1 d . U
H37 H 0.5045 0.2566 0.6049 0.099 Uiso 1 1 calc R U
C38 C 0.5573(6) 0.2059(6) 0.6118(5) 0.085(4) Uani 1 1 d G U
C39 C 0.6109(8) 0.2280(4) 0.6126(5) 0.089(4) Uani 1 1 d G U
H39 H 0.6126 0.2599 0.6120 0.107 Uiso 1 1 calc R U
C40 C 0.6620(6) 0.2025(6) 0.6143(5) 0.090(4) Uani 1 1 d G U
H40 H 0.6979 0.2173 0.6148 0.108 Uiso 1 1 calc R U
C41 C 0.6595(6) 0.1549(6) 0.6152(5) 0.090(4) Uani 1 1 d G U
H41 H 0.6937 0.1378 0.6163 0.107 Uiso 1 1 calc R U
C42 C 0.6059(8) 0.1328(4) 0.6144(4) 0.088(4) Uani 1 1 d G U
H42 H 0.6042 0.1009 0.6150 0.106 Uiso 1 1 calc R U
N6 N 0.5548(6) 0.1583(6) 0.6127(4) 0.085(4) Uani 1 1 d G U
C43 C 0.5986(10) 0.1686(6) 0.7114(5) 0.116(6) Uani 1 1 d G U
H43 H 0.6178 0.1405 0.7097 0.139 Uiso 1 1 calc R U
C44 C 0.6303(7) 0.2086(9) 0.7172(6) 0.124(7) Uani 1 1 d G U
H44 H 0.6706 0.2074 0.7194 0.149 Uiso 1 1 calc R U
C45 C 0.6017(10) 0.2506(6) 0.7198(5) 0.129(7) Uani 1 1 d G U
H45 H 0.6229 0.2774 0.7237 0.155 Uiso 1 1 calc R U
C46 C 0.5414(10) 0.2524(6) 0.7164(5) 0.119(7) Uani 1 1 d G U
H46 H 0.5222 0.2805 0.7181 0.143 Uiso 1 1 calc R U
C47 C 0.5097(7) 0.2124(8) 0.7106(6) 0.112(6) Uani 1 1 d G U
H47 H 0.4694 0.2136 0.7084 0.134 Uiso 1 1 calc R U
C48 C 0.5383(10) 0.1705(6) 0.7080(5) 0.112(6) Uani 1 1 d G U
C49 C 0.5125(15) 0.1260(11) 0.7047(8) 0.114(7) Uani 1 1 d . U
H49 H 0.5410 0.1038 0.6948 0.137 Uiso 1 1 calc R U
C50 C 0.4866(16) 0.1095(11) 0.7444(8) 0.135(10) Uani 1 1 d . U
H50 H 0.5177 0.1015 0.7620 0.202 Uiso 1 1 calc R U
H50A H 0.4625 0.0831 0.7400 0.202 Uiso 1 1 calc R U
H50B H 0.4636 0.1336 0.7557 0.202 Uiso 1 1 calc R U
N7 N 0.4621(9) 0.1294(7) 0.6777(6) 0.079(4) Uani 1 1 d . U
C51 C 0.4075(11) 0.1159(9) 0.6861(8) 0.084(4) Uani 1 1 d . U
H51 H 0.3987 0.1076 0.7117 0.101 Uiso 1 1 calc R U
C52 C 0.3672(7) 0.1141(5) 0.6603(4) 0.086(4) Uani 1 1 d G U
C53 C 0.3103(8) 0.1034(6) 0.6706(4) 0.091(4) Uani 1 1 d G U
H53 H 0.3001 0.1008 0.6969 0.110 Uiso 1 1 calc R U
C54 C 0.2686(5) 0.0964(6) 0.6417(6) 0.094(4) Uani 1 1 d G U
H54 H 0.2305 0.0892 0.6486 0.112 Uiso 1 1 calc R U
C55 C 0.2838(6) 0.1002(6) 0.6024(5) 0.092(4) Uani 1 1 d G U
H55 H 0.2559 0.0956 0.5830 0.110 Uiso 1 1 calc R U
C56 C 0.3407(7) 0.1110(5) 0.5920(4) 0.086(4) Uani 1 1 d G U
H56 H 0.3509 0.1136 0.5657 0.103 Uiso 1 1 calc R U
N8 N 0.3824(5) 0.1180(5) 0.6209(5) 0.083(4) Uani 1 1 d G U
C57 C 0.1084(8) -0.0432(6) 0.4698(6) 0.108(6) Uani 1 1 d G U
H57 H 0.1286 -0.0680 0.4802 0.129 Uiso 1 1 calc R U
C58 C 0.0578(8) -0.0278(7) 0.4878(5) 0.112(6) Uani 1 1 d G U
H58 H 0.0442 -0.0422 0.5103 0.135 Uiso 1 1 calc R U
C59 C 0.0276(6) 0.0093(7) 0.4722(6) 0.115(7) Uani 1 1 d G U
H59 H -0.0063 0.0197 0.4842 0.138 Uiso 1 1 calc R U
C60 C 0.0480(8) 0.0309(6) 0.4385(6) 0.119(6) Uani 1 1 d G U
H60 H 0.0278 0.0557 0.4281 0.143 Uiso 1 1 calc R U
C61 C 0.0986(8) 0.0154(7) 0.4205(5) 0.108(6) Uani 1 1 d G U
H61 H 0.1123 0.0298 0.3980 0.130 Uiso 1 1 calc R U
C62 C 0.1288(6) -0.0217(7) 0.4361(6) 0.107(6) Uani 1 1 d G U
C63 C 0.1839(11) -0.0420(11) 0.4201(9) 0.102(6) Uani 1 1 d . U
H63 H 0.2042 -0.0589 0.4408 0.122 Uiso 1 1 calc R U
C64 C 0.1616(11) -0.0773(10) 0.3872(9) 0.114(9) Uani 1 1 d . U
H64 H 0.1336 -0.0623 0.3706 0.171 Uiso 1 1 calc R U
H64A H 0.1438 -0.1033 0.3996 0.171 Uiso 1 1 calc R U
H64B H 0.1940 -0.0873 0.3716 0.171 Uiso 1 1 calc R U
N9 N 0.2207(8) -0.0067(7) 0.4054(6) 0.071(4) Uani 1 1 d . U
C65 C 0.2359(10) -0.0028(8) 0.3669(7) 0.071(4) Uani 1 1 d . U
H65 H 0.2165 -0.0207 0.3485 0.085 Uiso 1 1 calc R U
C66 C 0.2772(6) 0.0254(4) 0.3547(4) 0.072(3) Uani 1 1 d G U
C67 C 0.2922(7) 0.0326(5) 0.3157(4) 0.078(4) Uani 1 1 d G U
H67 H 0.2761 0.0143 0.2962 0.094 Uiso 1 1 calc R U
C68 C 0.3311(7) 0.0672(6) 0.3058(3) 0.080(4) Uani 1 1 d G U
H68 H 0.3411 0.0720 0.2797 0.096 Uiso 1 1 calc R U
C69 C 0.3552(6) 0.0946(5) 0.3350(4) 0.079(4) Uani 1 1 d G U
H69 H 0.3813 0.1178 0.3284 0.095 Uiso 1 1 calc R U
C70 C 0.3403(6) 0.0874(5) 0.3740(4) 0.074(4) Uani 1 1 d G U
H70 H 0.3564 0.1057 0.3935 0.088 Uiso 1 1 calc R U
N10 N 0.3013(6) 0.0528(5) 0.3838(3) 0.069(3) Uani 1 1 d G U
C71 C 0.1815(6) 0.1311(8) 0.3508(5) 0.111(6) Uani 1 1 d G U
H71 H 0.2208 0.1308 0.3441 0.134 Uiso 1 1 calc R U
C72 C 0.1393(8) 0.1277(7) 0.3217(4) 0.119(6) Uani 1 1 d G U
H72 H 0.1503 0.1251 0.2956 0.143 Uiso 1 1 calc R U
C73 C 0.0806(7) 0.1280(7) 0.3318(5) 0.114(6) Uani 1 1 d G U
H73 H 0.0523 0.1257 0.3123 0.136 Uiso 1 1 calc R U
C74 C 0.0641(6) 0.1318(7) 0.3708(5) 0.114(6) Uani 1 1 d G U
H74 H 0.0249 0.1321 0.3776 0.136 Uiso 1 1 calc R U
C75 C 0.1064(8) 0.1352(7) 0.3999(4) 0.100(6) Uani 1 1 d G U
H75 H 0.0954 0.1378 0.4260 0.120 Uiso 1 1 calc R U
C76 C 0.1650(7) 0.1349(7) 0.3899(5) 0.099(5) Uani 1 1 d DG U
C77 C 0.2105(11) 0.1359(11) 0.4209(7) 0.096(6) Uani 1 1 d D U
H77 H 0.2479 0.1367 0.4071 0.116 Uiso 1 1 calc R U
C78 C 0.2067(10) 0.1781(9) 0.4417(7) 0.087(7) Uani 1 1 d . U
H78 H 0.1697 0.1799 0.4547 0.130 Uiso 1 1 calc R U
H78A H 0.2104 0.2032 0.4237 0.130 Uiso 1 1 calc R U
H78B H 0.2374 0.1796 0.4608 0.130 Uiso 1 1 calc R U
N11 N 0.2121(7) 0.0956(6) 0.4450(5) 0.059(4) Uani 1 1 d . U
C79 C 0.1806(9) 0.0948(8) 0.4774(7) 0.064(4) Uani 1 1 d . U
H79 H 0.1554 0.1189 0.4828 0.077 Uiso 1 1 calc R U
C80 C 0.1848(7) 0.0578(4) 0.5036(4) 0.069(3) Uani 1 1 d G U
C81 C 0.1515(6) 0.0538(5) 0.5374(4) 0.076(4) Uani 1 1 d G U
H81 H 0.1235 0.0758 0.5432 0.091 Uiso 1 1 calc R U
C82 C 0.1599(6) 0.0169(6) 0.5626(4) 0.077(4) Uani 1 1 d G U
H82 H 0.1376 0.0142 0.5852 0.092 Uiso 1 1 calc R U
C83 C 0.2018(7) -0.0161(5) 0.5539(4) 0.075(4) Uani 1 1 d G U
H83 H 0.2074 -0.0408 0.5707 0.090 Uiso 1 1 calc R U
C84 C 0.2351(6) -0.0121(4) 0.5200(4) 0.072(4) Uani 1 1 d G U
H84 H 0.2631 -0.0342 0.5142 0.086 Uiso 1 1 calc R U
N12 N 0.2266(6) 0.0248(5) 0.4949(3) 0.067(3) Uani 1 1 d G U
C85 C 0.6587(9) -0.2366(7) 0.3550(5) 0.110(6) Uani 1 1 d G U
H85 H 0.6678 -0.2258 0.3800 0.133 Uiso 1 1 calc R U
C86 C 0.6577(9) -0.2835(6) 0.3477(6) 0.127(7) Uani 1 1 d G U
H86 H 0.6662 -0.3041 0.3677 0.152 Uiso 1 1 calc R U
C87 C 0.6442(9) -0.2996(5) 0.3104(7) 0.129(7) Uani 1 1 d G U
H87 H 0.6435 -0.3310 0.3055 0.154 Uiso 1 1 calc R U
C88 C 0.6315(9) -0.2688(7) 0.2805(5) 0.122(7) Uani 1 1 d G U
H88 H 0.6224 -0.2795 0.2556 0.147 Uiso 1 1 calc R U
C89 C 0.6325(9) -0.2219(6) 0.2879(5) 0.120(6) Uani 1 1 d G U
H89 H 0.6240 -0.2013 0.2678 0.143 Uiso 1 1 calc R U
C90 C 0.6461(9) -0.2058(5) 0.3251(6) 0.107(6) Uani 1 1 d G U
C91 C 0.6471(14) -0.1566(8) 0.3366(8) 0.097(6) Uani 1 1 d . U
H91 H 0.6643 -0.1540 0.3628 0.116 Uiso 1 1 calc R U
C92 C 0.6885(14) -0.1330(9) 0.3063(9) 0.115(9) Uani 1 1 d . U
H92 H 0.6779 -0.1423 0.2803 0.172 Uiso 1 1 calc R U
H92A H 0.7280 -0.1419 0.3116 0.172 Uiso 1 1 calc R U
H92B H 0.6849 -0.1003 0.3086 0.172 Uiso 1 1 calc R U
N13 N 0.5894(10) -0.1361(7) 0.3372(6) 0.088(4) Uani 1 1 d D U
C93 C 0.5684(10) -0.1136(8) 0.3066(7) 0.086(4) Uani 1 1 d D U
H93 H 0.5876 -0.1139 0.2827 0.103 Uiso 1 1 calc R U
C94 C 0.5165(6) -0.0896(5) 0.3114(5) 0.087(4) Uani 1 1 d DG U
C95 C 0.4914(7) -0.0658(6) 0.2804(4) 0.090(4) Uani 1 1 d G U
H95 H 0.5112 -0.0631 0.2567 0.108 Uiso 1 1 calc R U
C96 C 0.4367(8) -0.0461(5) 0.2847(4) 0.092(4) Uani 1 1 d G U
H96 H 0.4199 -0.0301 0.2640 0.111 Uiso 1 1 calc R U
C97 C 0.4070(6) -0.0501(6) 0.3201(5) 0.094(4) Uani 1 1 d G U
H97 H 0.3704 -0.0368 0.3230 0.112 Uiso 1 1 calc R U
C98 C 0.4321(7) -0.0739(5) 0.3511(4) 0.088(4) Uani 1 1 d G U
H98 H 0.4123 -0.0766 0.3748 0.106 Uiso 1 1 calc R U
N14 N 0.4868(7) -0.0937(5) 0.3468(4) 0.084(4) Uani 1 1 d G U
C99 C 0.3943(7) -0.1706(6) 0.2986(6) 0.104(6) Uani 1 1 d G U
H99 H 0.3627 -0.1589 0.3123 0.125 Uiso 1 1 calc R U
C100 C 0.3991(8) -0.1629(6) 0.2585(6) 0.104(6) Uani 1 1 d G U
H100 H 0.3707 -0.1460 0.2454 0.124 Uiso 1 1 calc R U
C101 C 0.4464(9) -0.1804(7) 0.2379(4) 0.110(6) Uani 1 1 d G U
H101 H 0.4496 -0.1753 0.2111 0.133 Uiso 1 1 calc R U
C102 C 0.4889(7) -0.2057(6) 0.2574(5) 0.108(6) Uani 1 1 d G U
H102 H 0.5205 -0.2174 0.2436 0.130 Uiso 1 1 calc R U
C103 C 0.4840(8) -0.2134(6) 0.2974(5) 0.101(6) Uani 1 1 d G U
H103 H 0.5124 -0.2302 0.3105 0.121 Uiso 1 1 calc R U
C104 C 0.4368(9) -0.1958(6) 0.3180(4) 0.098(5) Uani 1 1 d G U
C105 C 0.4310(12) -0.2017(9) 0.3606(8) 0.089(6) Uani 1 1 d . U
H105 H 0.4070 -0.1762 0.3700 0.107 Uiso 1 1 calc R U
C106 C 0.3973(11) -0.2464(9) 0.3706(7) 0.092(8) Uani 1 1 d . U
H106 H 0.4054 -0.2693 0.3511 0.137 Uiso 1 1 calc R U
H107 H 0.3562 -0.2402 0.3710 0.137 Uiso 1 1 calc R U
H108 H 0.4094 -0.2574 0.3959 0.137 Uiso 1 1 calc R U
N15 N 0.4916(10) -0.1966(7) 0.3806(6) 0.087(5) Uani 1 1 d D U
C107 C 0.5112(10) -0.2283(9) 0.4027(7) 0.089(4) Uani 1 1 d D U
H109 H 0.4922 -0.2564 0.4044 0.107 Uiso 1 1 calc R U
C108 C 0.5598(6) -0.2204(6) 0.4237(4) 0.090(4) Uani 1 1 d DG U
C109 C 0.5893(8) -0.2548(4) 0.4438(5) 0.095(4) Uani 1 1 d G U
H110 H 0.5741 -0.2843 0.4446 0.113 Uiso 1 1 calc R U
C110 C 0.6415(8) -0.2450(5) 0.4627(4) 0.097(4) Uani 1 1 d G U
H111 H 0.6612 -0.2679 0.4761 0.116 Uiso 1 1 calc R U
C111 C 0.6642(6) -0.2008(6) 0.4614(4) 0.094(4) Uani 1 1 d G U
H112 H 0.6991 -0.1942 0.4741 0.113 Uiso 1 1 calc R U
C112 C 0.6347(8) -0.1664(4) 0.4413(5) 0.093(4) Uani 1 1 d G U
H113 H 0.6499 -0.1369 0.4405 0.112 Uiso 1 1 calc R U
N16 N 0.5825(7) -0.1762(5) 0.4224(4) 0.089(4) Uani 1 1 d G U
C113 C 0.5961(12) 0.2852(8) 0.4271(6) 0.183(9) Uani 1 1 d G U
H114 H 0.5717 0.2811 0.4486 0.220 Uiso 1 1 calc R U
C114 C 0.6493(13) 0.3074(8) 0.4318(6) 0.194(9) Uani 1 1 d G U
H115 H 0.6605 0.3181 0.4563 0.233 Uiso 1 1 calc R U
C115 C 0.6858(10) 0.3135(8) 0.3997(8) 0.201(10) Uani 1 1 d G U
H116 H 0.7214 0.3283 0.4028 0.241 Uiso 1 1 calc R U
C116 C 0.6691(12) 0.2975(9) 0.3630(6) 0.203(10) Uani 1 1 d G U
H117 H 0.6936 0.3016 0.3415 0.243 Uiso 1 1 calc R U
C117 C 0.6160(13) 0.2754(8) 0.3583(5) 0.191(9) Uani 1 1 d G U
H118 H 0.6048 0.2647 0.3338 0.229 Uiso 1 1 calc R U
C118 C 0.5795(10) 0.2692(8) 0.3904(7) 0.180(9) Uani 1 1 d G U
C119 C 0.519(2) 0.2428(12) 0.3872(10) 0.176(10) Uani 1 1 d . U
H119 H 0.5064 0.2346 0.4138 0.211 Uiso 1 1 calc R U
C120 C 0.468(2) 0.2794(13) 0.3676(10) 0.189(12) Uani 1 1 d . U
H120 H 0.4670 0.2752 0.3397 0.283 Uiso 1 1 calc R U
H121 H 0.4792 0.3105 0.3735 0.283 Uiso 1 1 calc R U
H122 H 0.4309 0.2729 0.3787 0.283 Uiso 1 1 calc R U
N17 N 0.5313(11) 0.2001(8) 0.3656(6) 0.104(5) Uani 1 1 d . U
C121 C 0.5038(13) 0.1928(10) 0.3314(7) 0.104(5) Uani 1 1 d . U
H123 H 0.4808 0.2149 0.3193 0.124 Uiso 1 1 calc R U
C122 C 0.5128(8) 0.1495(5) 0.3156(5) 0.104(4) Uani 1 1 d G U
C123 C 0.4888(8) 0.1375(6) 0.2796(5) 0.108(5) Uani 1 1 d G U
H124 H 0.4702 0.1595 0.2644 0.130 Uiso 1 1 calc R U
C124 C 0.4927(8) 0.0925(7) 0.2664(4) 0.112(5) Uani 1 1 d G U
H125 H 0.4767 0.0844 0.2423 0.134 Uiso 1 1 calc R U
C125 C 0.5206(8) 0.0595(5) 0.2891(5) 0.110(5) Uani 1 1 d G U
H126 H 0.5232 0.0294 0.2803 0.132 Uiso 1 1 calc R U
C126 C 0.5445(7) 0.0716(6) 0.3251(5) 0.105(5) Uani 1 1 d G U
H127 H 0.5632 0.0496 0.3403 0.126 Uiso 1 1 calc R U
N18 N 0.5406(7) 0.1166(6) 0.3383(4) 0.102(4) Uani 1 1 d G U
C127 C 0.6477(9) 0.1195(5) 0.2671(6) 0.114(6) Uani 1 1 d G U
H128 H 0.6512 0.0881 0.2711 0.136 Uiso 1 1 calc R U
C128 C 0.6267(8) 0.1361(7) 0.2316(5) 0.122(7) Uani 1 1 d G U
H129 H 0.6161 0.1157 0.2119 0.147 Uiso 1 1 calc R U
C129 C 0.6216(8) 0.1831(8) 0.2256(5) 0.123(7) Uani 1 1 d G U
H130 H 0.6075 0.1941 0.2019 0.148 Uiso 1 1 calc R U
C130 C 0.6374(9) 0.2135(5) 0.2551(6) 0.122(7) Uani 1 1 d G U
H131 H 0.6340 0.2449 0.2511 0.146 Uiso 1 1 calc R U
C131 C 0.6584(9) 0.1969(7) 0.2906(5) 0.118(6) Uani 1 1 d G U
H132 H 0.6690 0.2173 0.3104 0.142 Uiso 1 1 calc R U
C132 C 0.6636(8) 0.1500(8) 0.2966(4) 0.117(6) Uani 1 1 d G U
C133 C 0.6922(15) 0.1289(11) 0.3338(8) 0.116(7) Uani 1 1 d . U
H133 H 0.6847 0.0958 0.3348 0.140 Uiso 1 1 calc R U
C134 C 0.7579(14) 0.1380(12) 0.3298(8) 0.135(9) Uani 1 1 d . U
H134 H 0.7652 0.1543 0.3059 0.203 Uiso 1 1 calc R U
H135 H 0.7784 0.1093 0.3294 0.203 Uiso 1 1 calc R U
H136 H 0.7710 0.1561 0.3516 0.203 Uiso 1 1 calc R U
N19 N 0.6654(11) 0.1522(8) 0.3688(6) 0.105(5) Uani 1 1 d . U
C135 C 0.6988(14) 0.1728(9) 0.3947(7) 0.108(5) Uani 1 1 d . U
H137 H 0.7383 0.1772 0.3898 0.130 Uiso 1 1 calc R U
C136 C 0.6738(8) 0.1881(6) 0.4295(4) 0.109(4) Uani 1 1 d G U
C137 C 0.7074(7) 0.2089(6) 0.4584(5) 0.111(5) Uani 1 1 d G U
H138 H 0.7457 0.2172 0.4531 0.133 Uiso 1 1 calc R U
C138 C 0.6837(8) 0.2172(6) 0.4952(4) 0.110(5) Uani 1 1 d G U
H139 H 0.7062 0.2311 0.5145 0.132 Uiso 1 1 calc R U
C139 C 0.6265(8) 0.2048(6) 0.5032(4) 0.111(5) Uani 1 1 d G U
H140 H 0.6106 0.2104 0.5278 0.133 Uiso 1 1 calc R U
C140 C 0.5929(7) 0.1840(6) 0.4743(5) 0.110(5) Uani 1 1 d G U
H141 H 0.5546 0.1757 0.4796 0.132 Uiso 1 1 calc R U
N20 N 0.6165(8) 0.1757(6) 0.4374(4) 0.109(4) Uani 1 1 d G U
C141 C 0.3473(8) -0.0903(5) 0.7148(5) 0.078(5) Uani 1 1 d G U
H142 H 0.3644 -0.0614 0.7151 0.094 Uiso 1 1 calc R U
C142 C 0.2910(7) -0.0962(5) 0.7289(5) 0.082(5) Uani 1 1 d G U
H143 H 0.2704 -0.0712 0.7386 0.099 Uiso 1 1 calc R U
C143 C 0.2655(6) -0.1395(6) 0.7286(5) 0.087(6) Uani 1 1 d G U
H144 H 0.2279 -0.1434 0.7380 0.105 Uiso 1 1 calc R U
C144 C 0.2964(7) -0.1768(5) 0.7141(5) 0.085(5) Uani 1 1 d G U
H145 H 0.2794 -0.2058 0.7139 0.102 Uiso 1 1 calc R U
C145 C 0.3527(7) -0.1710(5) 0.7000(5) 0.077(5) Uani 1 1 d G U
H146 H 0.3734 -0.1960 0.6904 0.092 Uiso 1 1 calc R U
C146 C 0.3782(6) -0.1277(6) 0.7004(5) 0.071(4) Uani 1 1 d G U
C147 C 0.4409(10) -0.1247(7) 0.6860(6) 0.061(5) Uani 1 1 d . U
H147 H 0.4484 -0.0919 0.6825 0.073 Uiso 1 1 calc R U
C148 C 0.4810(11) -0.1394(9) 0.7187(7) 0.087(7) Uani 1 1 d . U
H148 H 0.4717 -0.1225 0.7421 0.131 Uiso 1 1 calc R U
H149 H 0.5207 -0.1333 0.7114 0.131 Uiso 1 1 calc R U
H150 H 0.4762 -0.1716 0.7235 0.131 Uiso 1 1 calc R U
N21 N 0.4503(8) -0.1453(6) 0.6469(5) 0.064(4) Uani 1 1 d . U
C149 C 0.4948(11) -0.1727(8) 0.6447(7) 0.070(4) Uani 1 1 d . U
H151 H 0.5161 -0.1819 0.6665 0.084 Uiso 1 1 calc R U
C150 C 0.5079(7) -0.1873(5) 0.6064(3) 0.076(3) Uani 1 1 d G U
C151 C 0.5527(7) -0.2169(5) 0.5958(4) 0.082(4) Uani 1 1 d G U
H152 H 0.5762 -0.2299 0.6151 0.098 Uiso 1 1 calc R U
C152 C 0.5624(6) -0.2270(5) 0.5566(5) 0.083(4) Uani 1 1 d G U
H153 H 0.5923 -0.2468 0.5495 0.099 Uiso 1 1 calc R U
C153 C 0.5272(7) -0.2075(5) 0.5279(3) 0.080(4) Uani 1 1 d G U
H154 H 0.5337 -0.2143 0.5016 0.096 Uiso 1 1 calc R U
C154 C 0.4825(6) -0.1779(5) 0.5384(4) 0.077(4) Uani 1 1 d G U
H155 H 0.4590 -0.1648 0.5192 0.093 Uiso 1 1 calc R U
N22 N 0.4728(6) -0.1678(5) 0.5777(4) 0.078(4) Uani 1 1 d G U
C155 C 0.4169(12) -0.2683(8) 0.6054(6) 0.154(8) Uani 1 1 d G U
H156 H 0.4410 -0.2623 0.5841 0.185 Uiso 1 1 calc R U
C156 C 0.4347(9) -0.2989(7) 0.6343(8) 0.165(8) Uani 1 1 d G U
H157 H 0.4707 -0.3134 0.6323 0.198 Uiso 1 1 calc R U
C157 C 0.3987(12) -0.3078(7) 0.6662(7) 0.163(8) Uani 1 1 d G U
H158 H 0.4106 -0.3282 0.6855 0.195 Uiso 1 1 calc R U
C158 C 0.3450(11) -0.2861(8) 0.6692(6) 0.159(8) Uani 1 1 d G U
H159 H 0.3209 -0.2921 0.6905 0.190 Uiso 1 1 calc R U
C159 C 0.3272(9) -0.2555(7) 0.6403(8) 0.147(7) Uani 1 1 d G U
H160 H 0.2913 -0.2410 0.6423 0.177 Uiso 1 1 calc R U
C160 C 0.3632(12) -0.2466(6) 0.6084(6) 0.136(7) Uani 1 1 d G U
C161 C 0.3466(16) -0.2126(9) 0.5791(9) 0.114(7) Uani 1 1 d . U
H161 H 0.3757 -0.2140 0.5581 0.136 Uiso 1 1 calc R U
C162 C 0.2898(14) -0.2219(9) 0.5614(8) 0.107(8) Uani 1 1 d . U
H162 H 0.2933 -0.2468 0.5431 0.160 Uiso 1 1 calc R U
H163 H 0.2765 -0.1950 0.5479 0.160 Uiso 1 1 calc R U
H164 H 0.2625 -0.2300 0.5815 0.160 Uiso 1 1 calc R U
N23 N 0.3496(7) -0.1651(6) 0.5967(5) 0.052(4) Uani 1 1 d . U
C163 C 0.3045(10) -0.1449(7) 0.6079(6) 0.053(3) Uani 1 1 d . U
H165 H 0.2686 -0.1597 0.6071 0.063 Uiso 1 1 calc R U
C164 C 0.3086(6) -0.1013(3) 0.6213(4) 0.054(3) Uani 1 1 d G U
C165 C 0.2639(4) -0.0743(5) 0.6362(4) 0.060(3) Uani 1 1 d G U
H166 H 0.2263 -0.0860 0.6378 0.072 Uiso 1 1 calc R U
C166 C 0.2754(5) -0.0298(4) 0.6487(4) 0.063(3) Uani 1 1 d G U
H167 H 0.2454 -0.0117 0.6586 0.076 Uiso 1 1 calc R U
C167 C 0.3316(6) -0.0123(3) 0.6462(4) 0.062(3) Uani 1 1 d G U
H168 H 0.3393 0.0174 0.6546 0.075 Uiso 1 1 calc R U
C168 C 0.3763(4) -0.0393(4) 0.6314(4) 0.057(3) Uani 1 1 d G U
H169 H 0.4139 -0.0276 0.6297 0.068 Uiso 1 1 calc R U
N24 N 0.3648(5) -0.0838(4) 0.6189(3) 0.052(3) Uani 1 1 d G U
C169 C 0.6197(9) -0.0172(8) 0.6029(6) 0.0621(16) Uani 1 1 d . U
C170 C 0.5235(9) 0.0337(8) 0.6237(6) 0.0599(16) Uani 1 1 d . U
C171 C 0.5072(10) -0.0579(8) 0.6141(6) 0.0592(16) Uani 1 1 d . U
C172 C 0.5058(9) -0.0166(8) 0.6839(6) 0.0611(16) Uani 1 1 d . U
C173 C 0.5949(10) -0.0718(9) 0.6642(6) 0.0620(16) Uani 1 1 d . U
C174 C 0.6118(10) 0.0222(8) 0.6699(6) 0.0614(16) Uani 1 1 d . U
C175 C 0.4372(11) 0.1500(8) 0.5235(7) 0.0739(17) Uani 1 1 d . U
C176 C 0.3572(11) 0.1162(9) 0.4729(6) 0.0724(17) Uani 1 1 d . U
C177 C 0.4608(12) 0.1465(8) 0.4448(7) 0.0748(17) Uani 1 1 d . U
C178 C 0.3653(11) 0.1921(9) 0.4297(7) 0.0770(17) Uani 1 1 d . U
C179 C 0.4473(12) 0.2254(9) 0.4810(7) 0.0763(17) Uani 1 1 d . U
C180 C 0.3423(12) 0.1945(9) 0.5074(7) 0.0767(17) Uani 1 1 d . U
C181 C 0.3321(10) -0.0562(8) 0.4553(6) 0.0597(16) Uani 1 1 d . U
C182 C 0.4217(10) -0.1192(7) 0.4444(6) 0.0592(16) Uani 1 1 d . U
C183 C 0.3723(10) -0.1129(7) 0.5150(6) 0.0581(16) Uani 1 1 d . U
C184 C 0.3603(10) -0.1829(8) 0.4704(6) 0.0613(16) Uani 1 1 d . U
C185 C 0.2689(10) -0.1234(8) 0.4842(6) 0.0606(16) Uani 1 1 d . U
C186 C 0.3175(10) -0.1284(8) 0.4131(6) 0.0620(16) Uani 1 1 d . U
C187 C 0.6941(10) -0.0158(10) 0.4590(7) 0.0891(18) Uani 1 1 d . U
C188 C 0.6212(11) -0.0512(11) 0.4012(7) 0.0851(18) Uani 1 1 d . U
C189 C 0.6353(10) 0.0470(11) 0.4078(7) 0.082(3) Uani 1 1 d . U
C190 C 0.6738(10) 0.0007(10) 0.3497(7) 0.0872(18) Uani 1 1 d . U
C191 C 0.7472(10) 0.0246(11) 0.4054(7) 0.0891(18) Uani 1 1 d . U
C192 C 0.7357(11) -0.0564(11) 0.4000(7) 0.0896(18) Uani 1 1 d . U
N25 N 0.6578(8) -0.0206(6) 0.5808(5) 0.064(2) Uani 1 1 d . U
N26 N 0.4975(7) 0.0659(6) 0.6144(5) 0.060(2) Uani 1 1 d . U
N27 N 0.4787(8) -0.0828(6) 0.6005(5) 0.059(2) Uani 1 1 d . U
N28 N 0.4756(8) -0.0113(6) 0.7110(5) 0.068(3) Uani 1 1 d . U
N29 N 0.6152(8) -0.1029(7) 0.6769(5) 0.071(3) Uani 1 1 d . U
N30 N 0.6427(8) 0.0503(7) 0.6862(5) 0.069(3) Uani 1 1 d . U
N31 N 0.4607(9) 0.1406(6) 0.5515(5) 0.074(2) Uani 1 1 d . U
N32 N 0.3299(9) 0.0853(7) 0.4663(5) 0.071(2) Uani 1 1 d . U
N33 N 0.4988(9) 0.1347(7) 0.4239(5) 0.075(2) Uani 1 1 d . U
N34 N 0.3356(10) 0.2098(7) 0.4024(6) 0.086(3) Uani 1 1 d . U
N35 N 0.4646(10) 0.2615(7) 0.4885(5) 0.084(3) Uani 1 1 d . U
N36 N 0.3077(10) 0.2084(7) 0.5294(6) 0.085(3) Uani 1 1 d . U
N37 N 0.3219(8) -0.0202(7) 0.4496(5) 0.061(2) Uani 1 1 d . U
N38 N 0.4685(8) -0.1214(6) 0.4301(5) 0.060(2) Uani 1 1 d . U
N39 N 0.3933(8) -0.1071(6) 0.5474(5) 0.058(2) Uani 1 1 d . U
N40 N 0.3663(8) -0.2209(6) 0.4789(5) 0.067(3) Uani 1 1 d . U
N41 N 0.2274(8) -0.1328(6) 0.5001(5) 0.065(3) Uani 1 1 d . U
N42 N 0.3027(8) -0.1365(6) 0.3810(5) 0.070(3) Uani 1 1 d . U
N43 N 0.6983(8) -0.0187(9) 0.4929(6) 0.091(2) Uani 1 1 d . U
N44 N 0.6115(9) 0.0763(8) 0.4078(6) 0.082(3) Uani 1 1 d . U
N45 N 0.5850(8) -0.0788(8) 0.3999(5) 0.084(2) Uani 1 1 d . U
N46 N 0.6711(8) 0.0023(8) 0.3147(6) 0.089(3) Uani 1 1 d . U
N47 N 0.7927(9) 0.0541(9) 0.4106(6) 0.095(3) Uani 1 1 d . U
N48 N 0.7706(9) -0.0875(9) 0.3958(6) 0.098(3) Uani 1 1 d . U
C193 C 0.5346(11) 0.0312(10) 0.5282(8) 0.103(4) Uani 1 1 d . U
H193 H 0.5078 0.0516 0.5415 0.124 Uiso 1 1 calc R U
H194 H 0.5483 0.0089 0.5472 0.124 Uiso 1 1 calc R U
C194 C 0.5826(10) 0.0570(10) 0.5151(8) 0.099(6) Uani 1 1 d . U
H195 H 0.5799 0.0614 0.4873 0.149 Uiso 1 1 calc R U
H196 H 0.6180 0.0409 0.5212 0.149 Uiso 1 1 calc R U
H197 H 0.5827 0.0863 0.5280 0.149 Uiso 1 1 calc R U
C195 C 0.4893(11) 0.0406(10) 0.4660(8) 0.100(4) Uani 1 1 d . U
H198 H 0.5254 0.0557 0.4588 0.120 Uiso 1 1 calc R U
H199 H 0.4635 0.0637 0.4769 0.120 Uiso 1 1 calc R U
C196 C 0.4592(10) 0.0195(9) 0.4262(7) 0.087(6) Uani 1 1 d . U
H200 H 0.4812 -0.0065 0.4173 0.131 Uiso 1 1 calc R U
H201 H 0.4586 0.0425 0.4061 0.131 Uiso 1 1 calc R U
H202 H 0.4200 0.0101 0.4319 0.131 Uiso 1 1 calc R U
C197 C 0.4508(11) -0.0144(10) 0.5113(8) 0.099(4) Uani 1 1 d . U
H203 H 0.4632 -0.0388 0.5288 0.119 Uiso 1 1 calc R U
H204 H 0.4313 -0.0291 0.4894 0.119 Uiso 1 1 calc R U
C198 C 0.4057(9) 0.0123(9) 0.5327(7) 0.087(6) Uani 1 1 d . U
H205 H 0.4229 0.0266 0.5552 0.131 Uiso 1 1 calc R U
H206 H 0.3750 -0.0079 0.5409 0.131 Uiso 1 1 calc R U
H207 H 0.3900 0.0355 0.5157 0.131 Uiso 1 1 calc R U
C199 C 0.5376(11) -0.0304(10) 0.4793(8) 0.103(4) Uani 1 1 d D U
H208 H 0.5717 -0.0162 0.4677 0.124 Uiso 1 1 calc R U
H209 H 0.5156 -0.0443 0.4581 0.124 Uiso 1 1 calc R U
C200 C 0.5586(11) -0.0689(10) 0.5062(8) 0.099(6) Uani 1 1 d . U
H210 H 0.5910 -0.0583 0.5215 0.148 Uiso 1 1 calc R U
H211 H 0.5704 -0.0948 0.4907 0.148 Uiso 1 1 calc R U
H212 H 0.5275 -0.0779 0.5234 0.148 Uiso 1 1 calc R U
C201 C 0.887(3) -0.001(2) 0.3442(18) 0.27(3) Uiso 1 1 d . .
H213 H 0.8565 -0.0197 0.3546 0.320 Uiso 1 1 calc R U
H214 H 0.8865 0.0288 0.3576 0.320 Uiso 1 1 calc R U
C202 C 0.9490(16) -0.0247(12) 0.3498(11) 0.156(14) Uiso 1 1 d . .
H233 H 0.9550 -0.0314 0.3770 0.234 Uiso 1 1 calc R U
H234 H 0.9792 -0.0045 0.3407 0.234 Uiso 1 1 calc R U
H235 H 0.9500 -0.0527 0.3349 0.234 Uiso 1 1 calc R U
C203 C 0.932(3) 0.028(2) 0.284(2) 0.32(3) Uiso 1 1 d . .
H218 H 0.9293 0.0271 0.2553 0.384 Uiso 1 1 calc R U
H219 H 0.9697 0.0159 0.2922 0.384 Uiso 1 1 calc R U
C204 C 0.914(3) 0.081(2) 0.3044(18) 0.29(3) Uiso 1 1 d . .
H236 H 0.9419 0.1038 0.2958 0.439 Uiso 1 1 calc R U
H237 H 0.9156 0.0789 0.3324 0.439 Uiso 1 1 calc R U
H238 H 0.8760 0.0899 0.2962 0.439 Uiso 1 1 calc R U
C205 C 0.8188(14) 0.0175(13) 0.3051(10) 0.161(15) Uiso 1 1 d D .
H223 H 0.8125 0.0435 0.3223 0.193 Uiso 1 1 calc R U
H224 H 0.7961 -0.0082 0.3148 0.193 Uiso 1 1 calc R U
C206 C 0.7986(15) 0.0300(12) 0.2620(9) 0.149(14) Uiso 1 1 d D .
H239 H 0.7580 0.0380 0.2622 0.224 Uiso 1 1 calc R U
H240 H 0.8046 0.0041 0.2451 0.224 Uiso 1 1 calc R U
H241 H 0.8209 0.0556 0.2526 0.224 Uiso 1 1 calc R U
C207 C 0.881(2) -0.0429(15) 0.2809(13) 0.188(18) Uiso 1 1 d . .
H228 H 0.8763 -0.0372 0.2531 0.226 Uiso 1 1 calc R U
H229 H 0.9185 -0.0578 0.2847 0.226 Uiso 1 1 calc R U
C208 C 0.8365(19) -0.0720(15) 0.2941(13) 0.196(19) Uiso 1 1 d . .
H242 H 0.8379 -0.1004 0.2798 0.294 Uiso 1 1 calc R U
H243 H 0.7995 -0.0575 0.2898 0.294 Uiso 1 1 calc R U
H244 H 0.8415 -0.0780 0.3215 0.294 Uiso 1 1 calc R U
N49 N 0.5017(9) 0.0060(9) 0.4963(7) 0.097(4) Uani 1 1 d D U
N50 N 0.8803(13) 0.0055(10) 0.3045(9) 0.127(9) Uiso 1 1 d D .
O2S O 0.6653(15) -0.1873(11) 0.6847(9) 0.198(12) Uiso 1 1 d . .
C2S C 0.728(2) -0.1785(14) 0.6879(12) 0.166(15) Uiso 1 1 d . .
O3S O 0.7581(11) 0.0783(10) 0.7005(8) 0.165(10) Uiso 1 1 d . .
C3S C 0.753(2) 0.1211(19) 0.7035(14) 0.193(19) Uiso 1 1 d . .
O15S O 0.5865(16) -0.2422(13) 0.6872(11) 0.240(15) Uiso 1 1 d . .
C15S C 0.586(2) -0.2926(17) 0.6947(13) 0.187(18) Uiso 1 1 d . .
C1S C 0.3617(19) 0.0195(14) 0.7481(13) 0.171(16) Uiso 1 1 d . .
O1S O 0.406(2) 0.0107(14) 0.7829(14) 0.295(19) Uiso 1 1 d . .
C4S C 0.298(3) 0.250(2) 0.3251(18) 0.23(2) Uiso 1 1 d . .
O4S O 0.310(3) 0.213(2) 0.321(2) 0.41(4) Uiso 1 1 d . .
O5S O 0.5411(14) 0.3347(10) 0.5154(9) 0.206(12) Uiso 1 1 d . .
O10S O 0.200(3) -0.197(2) 0.4109(18) 0.40(3) Uiso 1 1 d . .
O6S O 0.4487(15) -0.2929(11) 0.4680(10) 0.213(13) Uiso 1 1 d . .
C6S C 0.451(4) -0.330(3) 0.496(2) 0.34(4) Uiso 1 1 d . .
O11S O 0.6529(11) -0.0394(9) 0.2358(7) 0.159(9) Uiso 1 1 d . .
O16S O 0.5753(17) -0.1026(13) 0.1933(12) 0.271(17) Uiso 1 1 d . .
O13S O 0.8328(16) -0.1536(12) 0.4384(11) 0.250(15) Uiso 1 1 d . .
O12S O 0.9055(19) 0.0978(15) 0.4090(13) 0.30(2) Uiso 1 1 d . .
O7S O 0.1433(13) -0.1850(10) 0.4538(9) 0.204(12) Uiso 1 1 d . .
O14S O 0.073(6) 0.079(5) 0.677(4) 0.78(11) Uiso 1 1 d . .
C14S C 0.091(3) 0.083(2) 0.646(2) 0.27(3) Uiso 1 1 d . .
O9S O 0.2575(14) -0.1071(13) 0.3050(10) 0.223(14) Uiso 1 1 d . .
C9S C 0.229(2) -0.1522(17) 0.3052(14) 0.197(19) Uiso 1 1 d . .
O8S O 0.1753(9) -0.1385(7) 0.5716(6) 0.112(6) Uiso 1 1 d . .
C8S C 0.1132(13) -0.1202(10) 0.5732(9) 0.104(9) Uiso 1 1 d . .

loop_
_atom_site_aniso_label
_atom_site_aniso_U_11
_atom_site_aniso_U_22
_atom_site_aniso_U_33
_atom_site_aniso_U_23
_atom_site_aniso_U_13
_atom_site_aniso_U_12
Co1 0.054(2) 0.310(7) 0.045(2) 0.030(3) 0.009(2) 0.047(4)
Co2 0.074(2) 0.067(2) 0.0425(18) -0.0029(16) -0.0037(17) -0.0097(18)
Co3 0.0481(18) 0.0569(19) 0.0491(18) -0.0005(15) -0.0041(16) 0.0038(16)
Co4 0.083(2) 0.067(2) 0.054(2) -0.0023(17) 0.0222(19) 0.0087(19)
Co5 0.114(3) 0.077(2) 0.0426(19) -0.0076(17) 0.015(2) -0.044(2)
Co6 0.061(2) 0.0515(18) 0.0398(16) 0.0050(14) 0.0103(15) 0.0079(16)
Fe1 0.0507(19) 0.089(2) 0.0399(17) 0.0070(16) 0.0058(15) 0.0056(17)
Fe2 0.096(3) 0.080(2) 0.0453(19) 0.0020(17) -0.0083(18) -0.0233(19)
Fe3 0.069(2) 0.0634(19) 0.0451(17) -0.0023(15) 0.0060(16) -0.0053(18)
Fe4 0.050(2) 0.163(3) 0.0475(18) 0.005(2) 0.0089(18) 0.008(2)
B1 0.189(17) 0.235(19) 0.167(16) -0.006(18) 0.048(16) 0.002(17)
F1 0.174(17) 0.27(2) 0.152(15) -0.003(15) 0.039(13) 0.073(17)
F2 0.167(16) 0.29(2) 0.176(17) -0.013(18) 0.032(15) -0.027(17)
F3 0.31(2) 0.23(2) 0.25(2) 0.011(19) 0.05(2) 0.004(18)
F4 0.145(14) 0.210(17) 0.137(14) -0.014(13) 0.045(12) -0.039(14)
C1 0.096(16) 0.54(4) 0.114(16) -0.07(2) 0.032(12) 0.03(2)
C2 0.115(17) 0.54(4) 0.121(18) -0.07(2) 0.023(14) 0.04(2)
C3 0.121(17) 0.55(4) 0.120(17) -0.07(2) 0.020(13) 0.03(2)
C4 0.114(16) 0.55(4) 0.113(16) -0.06(2) 0.026(13) 0.02(2)
C5 0.099(17) 0.55(4) 0.105(17) -0.05(2) 0.026(12) 0.02(2)
C6 0.095(15) 0.54(4) 0.102(15) -0.06(2) 0.032(11) 0.03(2)
C7 0.089(17) 0.54(4) 0.085(16) -0.05(2) 0.026(13) 0.03(2)
C8 0.079(19) 0.55(5) 0.060(17) -0.05(2) 0.034(15) 0.01(3)
N1 0.081(10) 0.212(17) 0.067(9) 0.004(13) 0.000(8) 0.042(13)
C9 0.087(9) 0.215(17) 0.070(9) 0.003(12) -0.005(7) 0.037(12)
C10 0.090(9) 0.214(16) 0.073(8) 0.004(10) -0.009(7) 0.037(11)
C11 0.096(10) 0.215(16) 0.078(9) 0.002(11) -0.007(8) 0.038(11)
C12 0.100(10) 0.216(16) 0.083(10) 0.002(11) -0.008(8) 0.037(11)
C13 0.094(10) 0.216(16) 0.080(10) 0.005(11) -0.010(8) 0.038(11)
C14 0.089(10) 0.215(16) 0.075(9) 0.006(11) -0.013(7) 0.037(11)
N2 0.086(10) 0.213(16) 0.072(9) 0.007(10) -0.015(7) 0.037(11)
C15 0.133(15) 0.24(2) 0.097(14) -0.002(13) 0.011(13) 0.062(15)
C16 0.138(16) 0.24(2) 0.106(15) -0.003(13) 0.009(14) 0.071(16)
C17 0.136(16) 0.25(2) 0.113(15) 0.001(14) 0.007(14) 0.064(16)
C18 0.130(15) 0.25(2) 0.109(15) 0.000(14) 0.001(14) 0.054(16)
C19 0.122(15) 0.25(2) 0.104(14) 0.006(13) 0.000(13) 0.057(15)
C20 0.120(14) 0.25(2) 0.093(13) 0.000(12) 0.006(12) 0.063(14)
C21 0.107(15) 0.25(2) 0.077(14) 0.000(15) 0.007(13) 0.057(16)
C22 0.13(2) 0.28(3) 0.064(17) 0.01(2) 0.010(16) 0.06(2)
N3 0.074(12) 0.35(3) 0.094(12) 0.084(17) 0.040(10) 0.111(17)
C23 0.080(12) 0.35(3) 0.102(11) 0.082(16) 0.042(9) 0.108(16)
C24 0.091(11) 0.35(3) 0.109(11) 0.081(15) 0.045(9) 0.102(15)
C25 0.097(12) 0.35(3) 0.114(12) 0.076(15) 0.046(9) 0.102(15)
C26 0.102(12) 0.35(3) 0.117(12) 0.075(15) 0.044(10) 0.101(15)
C27 0.100(12) 0.35(3) 0.117(12) 0.076(15) 0.043(10) 0.101(15)
C28 0.095(12) 0.35(3) 0.113(12) 0.081(15) 0.044(10) 0.099(15)
N4 0.089(12) 0.35(3) 0.108(11) 0.083(15) 0.043(9) 0.102(15)
C29 0.22(2) 0.154(17) 0.121(15) -0.013(13) 0.019(15) 0.067(15)
C30 0.23(2) 0.159(18) 0.127(16) -0.010(14) 0.017(15) 0.077(15)
C31 0.22(2) 0.153(18) 0.120(15) -0.008(13) 0.007(16) 0.094(16)
C32 0.22(2) 0.152(17) 0.110(15) -0.005(13) 0.000(16) 0.087(15)
C33 0.21(2) 0.142(17) 0.103(15) -0.008(13) -0.002(15) 0.081(15)
C34 0.213(19) 0.141(16) 0.108(14) -0.007(12) 0.003(14) 0.068(14)
C35 0.20(2) 0.138(18) 0.098(15) -0.016(13) 0.001(15) 0.057(17)
C36 0.22(3) 0.12(2) 0.081(17) -0.043(14) -0.01(2) 0.04(2)
N5 0.078(10) 0.096(10) 0.056(8) 0.007(8) -0.003(10) -0.001(9)
C37 0.084(9) 0.106(9) 0.057(7) 0.004(8) 0.000(9) -0.007(8)
C38 0.084(8) 0.115(9) 0.056(6) -0.003(7) 0.002(8) -0.007(8)
C39 0.086(8) 0.121(9) 0.060(7) -0.008(8) 0.005(8) -0.008(8)
C40 0.085(8) 0.123(10) 0.062(7) -0.006(8) 0.003(8) -0.009(8)
C41 0.083(8) 0.123(10) 0.062(7) -0.007(9) 0.001(8) -0.006(8)
C42 0.084(9) 0.121(9) 0.060(7) -0.009(8) -0.002(8) -0.006(8)
N6 0.082(8) 0.118(9) 0.054(6) -0.006(8) 0.001(8) -0.005(8)
C43 0.152(15) 0.133(14) 0.064(10) -0.002(12) -0.012(13) -0.034(13)
C44 0.149(15) 0.140(15) 0.083(11) -0.008(13) -0.008(13) -0.046(13)
C45 0.150(15) 0.149(14) 0.090(11) -0.017(13) -0.014(14) -0.048(14)
C46 0.138(15) 0.136(14) 0.083(11) -0.025(12) -0.011(13) -0.052(13)
C47 0.144(14) 0.121(14) 0.071(11) -0.019(12) -0.012(12) -0.036(12)
C48 0.153(14) 0.123(12) 0.059(9) -0.005(11) -0.014(12) -0.031(12)
C49 0.167(16) 0.119(14) 0.057(11) -0.006(13) -0.025(13) -0.026(14)
C50 0.20(2) 0.13(2) 0.072(16) 0.007(16) -0.030(18) -0.026(19)
N7 0.079(9) 0.087(9) 0.072(9) -0.020(8) -0.002(9) 0.013(9)
C51 0.081(9) 0.090(8) 0.081(8) -0.016(8) -0.001(8) 0.016(9)
C52 0.080(8) 0.090(7) 0.089(8) -0.007(7) 0.001(7) 0.019(8)
C53 0.081(8) 0.094(8) 0.099(9) -0.004(8) 0.005(7) 0.016(8)
C54 0.081(9) 0.096(8) 0.104(9) -0.003(9) 0.005(8) 0.019(8)
C55 0.079(9) 0.095(8) 0.101(9) -0.002(9) 0.000(8) 0.020(8)
C56 0.075(9) 0.089(8) 0.093(9) -0.001(8) -0.001(7) 0.019(8)
N8 0.079(8) 0.085(8) 0.085(8) -0.003(8) -0.003(7) 0.020(8)
C57 0.062(11) 0.131(14) 0.131(14) -0.028(11) 0.009(11) -0.025(11)
C58 0.059(11) 0.133(15) 0.144(15) -0.022(12) 0.015(11) -0.039(11)
C59 0.063(11) 0.135(15) 0.146(15) -0.019(13) 0.011(11) -0.035(11)
C60 0.069(12) 0.137(15) 0.151(15) -0.017(12) 0.017(12) -0.024(11)
C61 0.068(11) 0.124(14) 0.134(14) -0.023(12) 0.011(11) -0.014(11)
C62 0.070(10) 0.124(13) 0.125(13) -0.031(11) 0.005(10) -0.019(10)
C63 0.064(12) 0.125(15) 0.117(15) -0.022(12) 0.008(12) -0.017(12)
C64 0.072(17) 0.14(2) 0.13(2) -0.049(16) 0.010(16) -0.001(16)
N9 0.051(8) 0.096(9) 0.065(8) -0.009(8) -0.019(8) 0.005(8)
C65 0.055(8) 0.094(9) 0.063(7) -0.014(8) -0.014(7) 0.008(6)
C66 0.060(7) 0.096(8) 0.060(7) -0.012(7) -0.007(6) 0.005(6)
C67 0.070(8) 0.103(9) 0.062(7) -0.013(7) -0.004(7) 0.006(7)
C68 0.075(9) 0.103(9) 0.063(7) -0.010(7) 0.001(7) 0.004(7)
C69 0.070(8) 0.104(9) 0.064(8) -0.005(7) 0.000(7) -0.004(7)
C70 0.062(8) 0.097(9) 0.061(7) -0.002(7) -0.001(7) -0.005(7)
N10 0.057(8) 0.093(9) 0.058(7) -0.008(7) -0.004(6) -0.002(6)
C71 0.090(12) 0.173(14) 0.071(11) -0.003(12) -0.012(10) 0.043(13)
C72 0.100(12) 0.183(14) 0.076(11) -0.002(12) -0.011(10) 0.034(14)
C73 0.093(12) 0.168(14) 0.080(11) 0.004(13) -0.009(11) 0.024(14)
C74 0.090(12) 0.168(14) 0.083(11) -0.001(13) -0.008(10) 0.015(13)
C75 0.074(11) 0.161(13) 0.066(11) 0.000(12) -0.006(9) 0.033(13)
C76 0.075(10) 0.156(12) 0.065(10) 0.003(11) -0.013(9) 0.035(11)
C77 0.068(12) 0.151(15) 0.071(12) 0.009(12) -0.018(10) 0.043(13)
C78 0.061(14) 0.122(19) 0.078(16) 0.020(14) -0.037(13) 0.029(15)
N11 0.034(8) 0.084(9) 0.058(8) 0.004(8) -0.014(7) 0.002(7)
C79 0.042(8) 0.089(8) 0.061(8) -0.001(7) -0.010(6) -0.001(7)
C80 0.053(7) 0.093(8) 0.061(7) -0.001(6) -0.003(6) -0.006(6)
C81 0.062(8) 0.100(9) 0.064(8) 0.003(7) 0.002(7) -0.009(7)
C82 0.067(8) 0.099(9) 0.065(8) 0.003(7) 0.003(7) -0.012(7)
C83 0.068(8) 0.094(9) 0.062(8) 0.002(7) 0.003(7) -0.012(7)
C84 0.066(8) 0.091(9) 0.059(8) 0.001(7) -0.001(7) -0.009(7)
N12 0.058(7) 0.085(8) 0.058(7) 0.001(6) -0.006(6) -0.004(6)
C85 0.151(14) 0.074(11) 0.106(13) -0.008(10) 0.045(13) 0.031(12)
C86 0.157(14) 0.092(12) 0.131(14) -0.018(11) 0.038(14) 0.026(13)
C87 0.151(14) 0.097(13) 0.138(15) -0.018(11) 0.023(14) 0.008(13)
C88 0.149(14) 0.094(13) 0.125(14) -0.021(11) 0.022(14) 0.018(13)
C89 0.162(14) 0.090(12) 0.108(13) -0.020(11) 0.017(13) 0.022(13)
C90 0.158(13) 0.079(10) 0.086(12) -0.010(9) 0.030(12) 0.029(11)
C91 0.151(15) 0.071(12) 0.068(13) -0.002(10) 0.025(13) 0.030(13)
C92 0.16(2) 0.069(16) 0.112(19) -0.001(15) 0.059(17) 0.008(16)
N13 0.105(10) 0.087(10) 0.071(9) 0.003(8) 0.019(9) 0.019(9)
C93 0.105(9) 0.084(9) 0.069(8) 0.003(7) 0.016(8) 0.019(8)
C94 0.105(9) 0.085(8) 0.069(7) 0.001(7) 0.013(7) 0.020(7)
C95 0.111(9) 0.087(9) 0.072(8) 0.005(7) 0.013(8) 0.021(8)
C96 0.110(10) 0.093(9) 0.074(8) 0.007(8) 0.009(8) 0.021(8)
C97 0.110(10) 0.095(9) 0.075(8) 0.002(8) 0.008(8) 0.024(8)
C98 0.106(9) 0.088(9) 0.071(8) -0.002(7) 0.011(8) 0.025(8)
N14 0.102(9) 0.083(8) 0.067(7) -0.004(7) 0.010(7) 0.024(7)
C99 0.119(13) 0.098(12) 0.095(12) -0.008(11) 0.022(12) 0.016(10)
C100 0.125(14) 0.099(13) 0.086(12) -0.008(11) 0.019(12) 0.010(11)
C101 0.132(15) 0.108(13) 0.092(12) -0.006(11) 0.013(11) 0.007(11)
C102 0.127(14) 0.107(13) 0.091(12) -0.007(12) 0.020(12) 0.010(11)
C103 0.120(13) 0.096(12) 0.086(12) -0.010(11) 0.029(11) 0.010(11)
C104 0.111(12) 0.090(11) 0.091(11) -0.003(10) 0.026(10) 0.015(10)
C105 0.096(14) 0.087(13) 0.085(12) -0.003(12) 0.032(12) 0.018(11)
C106 0.094(17) 0.117(18) 0.064(15) -0.029(13) 0.055(14) -0.008(15)
N15 0.113(11) 0.083(10) 0.064(9) -0.008(8) 0.026(8) 0.032(9)
C107 0.113(10) 0.089(9) 0.065(9) 0.001(7) 0.030(8) 0.037(8)
C108 0.112(9) 0.092(8) 0.066(8) 0.010(7) 0.029(7) 0.040(8)
C109 0.116(10) 0.097(9) 0.071(8) 0.015(7) 0.027(8) 0.042(8)
C110 0.116(10) 0.100(9) 0.074(9) 0.015(8) 0.028(8) 0.045(9)
C111 0.111(10) 0.100(9) 0.072(9) 0.012(8) 0.030(8) 0.045(9)
C112 0.114(10) 0.098(9) 0.069(9) 0.012(8) 0.028(8) 0.040(8)
N16 0.110(9) 0.093(8) 0.065(8) 0.011(7) 0.028(7) 0.037(8)
C113 0.32(2) 0.135(15) 0.093(13) 0.005(13) 0.014(16) -0.153(15)
C114 0.33(3) 0.147(16) 0.104(14) 0.005(14) 0.012(16) -0.155(16)
C115 0.33(3) 0.150(16) 0.118(15) 0.000(14) 0.018(17) -0.169(16)
C116 0.33(2) 0.160(16) 0.118(14) -0.002(14) 0.018(17) -0.163(16)
C117 0.32(2) 0.147(15) 0.105(13) 0.000(13) 0.020(16) -0.159(15)
C118 0.32(2) 0.135(14) 0.087(12) 0.007(12) 0.019(15) -0.148(14)
C119 0.32(3) 0.130(17) 0.078(14) 0.004(14) 0.020(16) -0.143(16)
C120 0.30(3) 0.15(2) 0.11(2) -0.019(19) 0.01(2) -0.15(2)
N17 0.142(12) 0.114(11) 0.054(9) -0.002(8) 0.003(9) -0.060(10)
C121 0.140(11) 0.118(10) 0.053(8) -0.007(8) 0.009(8) -0.059(10)
C122 0.137(10) 0.124(10) 0.052(7) -0.014(7) 0.014(7) -0.062(9)
C123 0.144(10) 0.130(10) 0.052(8) -0.014(7) 0.018(8) -0.056(10)
C124 0.146(11) 0.133(11) 0.056(8) -0.019(8) 0.021(8) -0.053(10)
C125 0.143(11) 0.130(11) 0.056(8) -0.021(8) 0.023(8) -0.055(10)
C126 0.134(11) 0.127(10) 0.054(8) -0.021(8) 0.025(8) -0.058(10)
N18 0.132(10) 0.123(10) 0.052(8) -0.018(7) 0.018(7) -0.061(9)
C127 0.147(14) 0.131(13) 0.063(11) -0.012(10) 0.044(12) -0.021(13)
C128 0.151(14) 0.143(14) 0.072(11) -0.003(12) 0.044(12) -0.017(14)
C129 0.156(14) 0.141(15) 0.074(12) 0.004(11) 0.044(12) -0.023(14)
C130 0.154(15) 0.133(14) 0.079(12) 0.008(11) 0.041(13) -0.021(14)
C131 0.158(14) 0.124(13) 0.072(11) 0.003(11) 0.041(12) -0.029(14)
C132 0.160(13) 0.126(13) 0.066(10) -0.002(10) 0.039(11) -0.029(13)
C133 0.163(16) 0.125(15) 0.061(12) -0.012(11) 0.031(13) -0.027(15)
C134 0.164(19) 0.17(2) 0.072(17) -0.011(17) 0.043(17) -0.02(2)
N19 0.143(13) 0.118(11) 0.054(9) -0.018(8) 0.035(9) -0.085(10)
C135 0.149(12) 0.118(10) 0.058(8) -0.024(7) 0.029(8) -0.080(9)
C136 0.152(11) 0.114(9) 0.060(7) -0.029(7) 0.022(8) -0.073(8)
C137 0.155(11) 0.112(9) 0.065(8) -0.029(8) 0.017(8) -0.072(9)
C138 0.156(12) 0.111(10) 0.065(8) -0.033(8) 0.015(9) -0.067(9)
C139 0.158(12) 0.111(10) 0.065(8) -0.031(8) 0.017(8) -0.065(9)
C140 0.155(11) 0.112(10) 0.064(8) -0.029(8) 0.021(8) -0.066(9)
N20 0.154(11) 0.114(9) 0.060(8) -0.027(7) 0.023(8) -0.067(8)
C141 0.096(11) 0.081(10) 0.058(10) -0.005(9) -0.009(10) -0.002(10)
C142 0.092(12) 0.090(11) 0.065(11) -0.004(10) -0.004(10) 0.013(11)
C143 0.093(12) 0.098(12) 0.071(11) 0.000(11) 0.001(10) 0.010(10)
C144 0.093(12) 0.088(11) 0.075(11) -0.001(10) 0.010(10) -0.003(10)
C145 0.090(11) 0.078(10) 0.062(10) 0.003(10) 0.012(10) -0.011(10)
C146 0.089(10) 0.070(9) 0.053(9) -0.001(9) 0.003(9) -0.005(9)
C147 0.089(12) 0.052(10) 0.041(10) -0.004(9) 0.001(9) -0.002(10)
C148 0.093(16) 0.116(18) 0.052(14) 0.002(14) 0.009(13) 0.012(15)
N21 0.071(10) 0.081(10) 0.039(7) -0.001(7) 0.015(8) -0.004(7)
C149 0.083(9) 0.081(9) 0.046(6) 0.001(7) 0.015(7) 0.006(7)
C150 0.090(8) 0.085(8) 0.054(6) 0.001(6) 0.018(6) 0.014(6)
C151 0.096(9) 0.088(8) 0.062(7) 0.002(7) 0.017(7) 0.018(7)
C152 0.096(9) 0.089(9) 0.063(7) -0.003(7) 0.018(7) 0.020(7)
C153 0.093(9) 0.086(9) 0.060(7) -0.007(7) 0.015(7) 0.020(7)
C154 0.096(9) 0.082(9) 0.055(7) -0.007(7) 0.017(7) 0.018(7)
N22 0.097(8) 0.085(8) 0.052(7) -0.003(7) 0.018(7) 0.019(6)
C155 0.207(19) 0.090(14) 0.166(17) 0.031(12) -0.018(15) 0.009(13)
C156 0.222(19) 0.093(14) 0.180(18) 0.043(13) -0.018(16) 0.016(14)
C157 0.22(2) 0.089(14) 0.177(18) 0.046(13) -0.029(16) 0.015(14)
C158 0.22(2) 0.087(14) 0.170(17) 0.036(12) -0.023(16) 0.002(14)
C159 0.207(19) 0.084(13) 0.151(17) 0.035(12) -0.021(15) 0.000(13)
C160 0.189(18) 0.078(12) 0.140(15) 0.017(11) -0.016(13) -0.008(12)
C161 0.172(19) 0.064(13) 0.106(16) -0.003(11) -0.003(15) -0.019(13)
C162 0.17(2) 0.071(16) 0.079(17) -0.038(14) 0.008(16) -0.004(17)
N23 0.054(8) 0.050(8) 0.052(8) 0.021(7) 0.002(7) 0.004(7)
C163 0.052(7) 0.053(7) 0.053(7) 0.017(6) -0.004(7) 0.003(6)
C164 0.055(6) 0.057(6) 0.050(6) 0.011(6) -0.007(6) 0.012(6)
C165 0.058(7) 0.065(7) 0.056(7) 0.004(6) -0.006(6) 0.010(6)
C166 0.061(7) 0.068(7) 0.060(7) -0.003(7) -0.004(7) 0.008(7)
C167 0.061(7) 0.068(7) 0.058(7) 0.001(7) -0.006(7) 0.010(6)
C168 0.057(7) 0.062(7) 0.051(7) 0.006(6) -0.009(6) 0.009(6)
N24 0.055(6) 0.055(7) 0.047(6) 0.011(6) -0.009(6) 0.012(6)
C169 0.052(3) 0.093(3) 0.041(3) 0.009(3) 0.007(3) 0.007(3)
C170 0.051(3) 0.087(3) 0.041(3) 0.006(3) 0.003(3) 0.004(3)
C171 0.051(3) 0.088(3) 0.038(3) 0.008(3) 0.005(3) 0.006(3)
C172 0.053(3) 0.089(3) 0.042(3) 0.006(3) 0.008(3) 0.005(3)
C173 0.054(3) 0.090(3) 0.042(3) 0.009(3) 0.005(3) 0.008(3)
C174 0.052(3) 0.090(3) 0.042(3) 0.007(3) 0.005(3) 0.005(3)
C175 0.097(4) 0.080(3) 0.045(3) 0.001(3) -0.009(3) -0.023(3)
C176 0.093(4) 0.079(3) 0.045(3) 0.001(3) -0.007(3) -0.022(3)
C177 0.097(4) 0.080(3) 0.047(3) 0.002(3) -0.007(3) -0.023(3)
C178 0.099(4) 0.083(3) 0.048(3) 0.004(3) -0.010(3) -0.022(3)
C179 0.099(4) 0.081(3) 0.048(3) 0.000(3) -0.007(3) -0.026(3)
C180 0.099(4) 0.083(3) 0.048(3) 0.001(3) -0.008(3) -0.020(3)
C181 0.070(3) 0.063(3) 0.046(3) -0.002(3) 0.006(3) -0.004(3)
C182 0.069(3) 0.063(3) 0.046(3) -0.001(3) 0.006(3) -0.005(3)
C183 0.068(3) 0.062(3) 0.045(3) -0.001(3) 0.008(3) -0.007(3)
C184 0.073(3) 0.064(3) 0.047(3) -0.003(3) 0.008(3) -0.004(3)
C185 0.069(3) 0.065(3) 0.048(3) -0.001(3) 0.006(3) -0.005(3)
C186 0.072(3) 0.067(3) 0.047(3) -0.003(3) 0.004(3) -0.004(3)
C187 0.051(3) 0.166(4) 0.049(3) 0.006(3) 0.009(3) 0.010(3)
C188 0.049(3) 0.159(4) 0.047(3) 0.004(3) 0.010(3) 0.010(3)
C189 0.047(7) 0.152(7) 0.046(7) 0.008(7) 0.015(7) -0.002(5)
C190 0.054(3) 0.159(4) 0.048(3) 0.005(3) 0.009(3) 0.009(3)
C191 0.052(3) 0.165(4) 0.050(3) 0.006(3) 0.007(3) 0.006(3)
C192 0.052(3) 0.165(4) 0.052(3) 0.005(3) 0.008(3) 0.010(3)
N25 0.053(4) 0.097(4) 0.042(4) 0.011(4) 0.007(3) 0.006(4)
N26 0.053(4) 0.086(4) 0.042(4) 0.006(4) 0.001(4) 0.003(4)
N27 0.053(4) 0.088(4) 0.037(4) 0.008(4) 0.005(4) 0.005(4)
N28 0.064(6) 0.091(6) 0.050(5) 0.005(6) 0.015(4) 0.003(6)
N29 0.066(6) 0.096(6) 0.051(6) 0.012(5) 0.003(5) 0.009(5)
N30 0.059(6) 0.097(6) 0.051(6) 0.006(5) 0.001(5) 0.001(5)
N31 0.097(5) 0.080(4) 0.044(4) 0.000(4) -0.008(4) -0.023(4)
N32 0.090(5) 0.078(4) 0.045(4) 0.000(4) -0.006(4) -0.021(4)
N33 0.098(4) 0.080(4) 0.047(4) 0.002(4) -0.005(4) -0.024(4)
N34 0.108(6) 0.095(6) 0.057(5) 0.007(5) -0.014(5) -0.016(6)
N35 0.110(6) 0.086(5) 0.057(6) -0.005(6) -0.005(6) -0.031(5)
N36 0.105(6) 0.091(6) 0.059(6) -0.003(6) -0.008(5) -0.009(6)
N37 0.071(4) 0.064(4) 0.048(4) -0.003(4) 0.005(4) -0.003(4)
N38 0.068(4) 0.063(4) 0.047(4) 0.000(4) 0.007(4) -0.005(4)
N39 0.068(4) 0.061(4) 0.044(4) 0.000(4) 0.009(4) -0.008(4)
N40 0.083(6) 0.063(5) 0.055(6) -0.004(5) 0.010(6) -0.007(6)
N41 0.066(5) 0.072(6) 0.059(6) -0.002(5) 0.010(5) 0.001(6)
N42 0.080(6) 0.076(6) 0.054(5) -0.004(6) -0.003(5) -0.001(6)
N43 0.052(4) 0.169(5) 0.051(4) 0.007(4) 0.009(4) 0.012(4)
N44 0.048(7) 0.151(7) 0.047(7) 0.007(7) 0.015(7) -0.002(5)
N45 0.049(4) 0.158(5) 0.047(4) 0.004(4) 0.010(4) 0.011(4)
N46 0.064(6) 0.155(7) 0.049(4) 0.004(6) 0.008(6) 0.015(6)
N47 0.057(6) 0.171(7) 0.057(6) 0.005(6) 0.004(6) 0.000(5)
N48 0.058(6) 0.170(7) 0.066(6) 0.002(6) 0.008(6) 0.015(5)
C193 0.072(9) 0.142(12) 0.095(10) -0.022(8) 0.013(8) -0.018(8)
C194 0.053(12) 0.143(15) 0.102(14) -0.010(12) 0.020(11) -0.004(10)
C195 0.070(9) 0.139(11) 0.090(9) -0.026(8) 0.019(8) -0.017(8)
C196 0.056(12) 0.118(14) 0.088(11) -0.020(11) 0.014(10) -0.041(11)
C197 0.067(9) 0.145(11) 0.086(10) -0.027(8) 0.013(8) -0.016(8)
C198 0.049(11) 0.135(15) 0.077(13) -0.029(12) 0.004(10) -0.012(11)
C199 0.073(9) 0.144(11) 0.092(10) -0.024(8) 0.018(8) -0.016(8)
C200 0.068(13) 0.144(15) 0.085(13) -0.020(11) 0.027(11) -0.008(11)
N49 0.066(8) 0.140(10) 0.086(8) -0.024(7) 0.015(6) -0.016(7)

loop_
_atom_type_symbol
_atom_type_description
_atom_type_scat_dispersion_real
_atom_type_scat_dispersion_imag
_atom_type_scat_source
C C 0.0033 0.0016 'International Tables Vol C Tables 4.2.6.8 and 6.1.1.4'
H H 0.0000 0.0000 'International Tables Vol C Tables 4.2.6.8 and 6.1.1.4'
B B 0.0013 0.0007 'International Tables Vol C Tables 4.2.6.8 and 6.1.1.4'
N N 0.0061 0.0033 'International Tables Vol C Tables 4.2.6.8 and 6.1.1.4'
O O 0.0106 0.0060 'International Tables Vol C Tables 4.2.6.8 and 6.1.1.4'
F F 0.0171 0.0103 'International Tables Vol C Tables 4.2.6.8 and 6.1.1.4'
Fe Fe 0.3463 0.8444 'International Tables Vol C Tables 4.2.6.8 and 6.1.1.4'
Co Co 0.3494 0.9721 'International Tables Vol C Tables 4.2.6.8 and 6.1.1.4'

loop_
_geom_angle_atom_site_label_1
_geom_angle_atom_site_label_2
_geom_angle_atom_site_label_3
_geom_angle
N25 Co1 N4 94.5(8)
N25 Co1 N43 99.3(7)
N4 Co1 N43 88.3(11)
N25 Co1 N2 94.4(9)
N4 Co1 N2 167.8(9)
N43 Co1 N2 98.5(8)
N25 Co1 N3 87.6(9)
N4 Co1 N3 76.3(13)
N43 Co1 N3 163.6(12)
N2 Co1 N3 95.8(11)
N25 Co1 N1 167.7(11)
N4 Co1 N1 97.7(10)
N43 Co1 N1 83.4(8)
N2 Co1 N1 73.2(11)
N3 Co1 N1 93.1(10)
N8 Co2 N26 94.8(6)
N8 Co2 N6 170.2(7)
N26 Co2 N6 92.4(7)
N8 Co2 N31 92.8(7)
N26 Co2 N31 97.9(7)
N6 Co2 N31 92.7(7)
N8 Co2 N7 77.7(8)
N26 Co2 N7 87.4(7)
N6 Co2 N7 96.1(7)
N31 Co2 N7 169.5(8)
N8 Co2 N5 96.9(7)
N26 Co2 N5 168.1(8)
N6 Co2 N5 75.7(8)
N31 Co2 N5 83.4(7)
N7 Co2 N5 93.3(7)
N37 Co3 N32 98.5(7)
N37 Co3 N12 91.7(6)
N32 Co3 N12 95.1(6)
N37 Co3 N10 96.9(6)
N32 Co3 N10 91.6(6)
N12 Co3 N10 168.2(6)
N37 Co3 N9 84.0(7)
N32 Co3 N9 167.6(8)
N12 Co3 N9 97.0(7)
N10 Co3 N9 76.0(7)
N37 Co3 N11 169.0(7)
N32 Co3 N11 81.8(7)
N12 Co3 N11 77.3(6)
N10 Co3 N11 94.1(6)
N9 Co3 N11 98.1(6)
N45 Co4 N38 101.3(7)
N45 Co4 N14 92.4(7)
N38 Co4 N14 92.9(7)
N45 Co4 N16 91.9(8)
N38 Co4 N16 95.4(6)
N14 Co4 N16 169.7(6)
N45 Co4 N15 166.5(8)
N38 Co4 N15 84.3(7)
N14 Co4 N15 99.6(7)
N16 Co4 N15 75.3(8)
N45 Co4 N13 80.8(8)
N38 Co4 N13 170.6(8)
N14 Co4 N13 77.8(7)
N16 Co4 N13 93.6(7)
N15 Co4 N13 95.6(8)
N33 Co5 N44 97.5(7)
N33 Co5 N20 91.2(7)
N44 Co5 N20 94.3(8)
N33 Co5 N18 95.9(7)
N44 Co5 N18 95.4(8)
N20 Co5 N18 167.2(7)
N33 Co5 N17 82.7(8)
N44 Co5 N17 169.6(8)
N20 Co5 N17 96.1(8)
N18 Co5 N17 74.3(8)
N33 Co5 N19 167.9(7)
N44 Co5 N19 83.0(8)
N20 Co5 N19 76.8(7)
N18 Co5 N19 96.0(7)
N17 Co5 N19 99.0(9)
N27 Co6 N24 93.7(7)
N27 Co6 N39 95.8(7)
N24 Co6 N39 88.6(6)
N27 Co6 N22 88.3(7)
N24 Co6 N22 177.5(6)
N39 Co6 N22 92.8(7)
N27 Co6 N21 83.7(7)
N24 Co6 N21 96.8(7)
N39 Co6 N21 174.6(8)
N22 Co6 N21 81.8(7)
N27 Co6 N23 175.2(8)
N24 Co6 N23 81.5(7)
N39 Co6 N23 83.7(7)
N22 Co6 N23 96.5(7)
N21 Co6 N23 97.3(7)
C170 Fe1 C174 89.1(10)
C170 Fe1 C169 95.6(9)
C174 Fe1 C169 86.3(9)
C170 Fe1 C172 85.9(9)
C174 Fe1 C172 92.4(9)
C169 Fe1 C172 178.0(9)
C170 Fe1 C173 173.9(9)
C174 Fe1 C173 94.3(10)
C169 Fe1 C173 89.7(9)
C172 Fe1 C173 88.9(9)
C170 Fe1 C171 90.5(9)
C174 Fe1 C171 178.4(9)
C169 Fe1 C171 95.2(9)
C172 Fe1 C171 86.1(9)
C173 Fe1 C171 86.0(10)
C180 Fe2 C178 94.3(11)
C180 Fe2 C179 94.8(11)
C178 Fe2 C179 93.7(10)
C180 Fe2 C176 87.9(11)
C178 Fe2 C176 89.2(10)
C179 Fe2 C176 175.8(11)
C180 Fe2 C177 177.4(11)
C178 Fe2 C177 87.1(10)
C179 Fe2 C177 87.3(10)
C176 Fe2 C177 89.9(10)
C180 Fe2 C175 87.7(11)
C178 Fe2 C175 177.5(11)
C179 Fe2 C175 87.6(10)
C176 Fe2 C175 89.3(10)
C177 Fe2 C175 90.9(10)
C183 Fe3 C184 88.4(10)
C183 Fe3 C182 92.6(9)
C184 Fe3 C182 84.8(10)
C183 Fe3 C186 178.0(10)
C184 Fe3 C186 92.7(10)
C182 Fe3 C186 89.2(9)
C183 Fe3 C185 88.8(9)
C184 Fe3 C185 94.9(10)
C182 Fe3 C185 178.5(10)
C186 Fe3 C185 89.4(9)
C183 Fe3 C181 94.8(9)
C184 Fe3 C181 176.7(9)
C182 Fe3 C181 94.1(9)
C186 Fe3 C181 84.2(9)
C185 Fe3 C181 86.1(10)
C191 Fe4 C192 86.4(13)
C191 Fe4 C190 94.3(11)
C192 Fe4 C190 98.2(11)
C191 Fe4 C187 87.7(12)
C192 Fe4 C187 86.3(11)
C190 Fe4 C187 175.2(11)
C191 Fe4 C188 175.8(13)
C192 Fe4 C188 89.5(12)
C190 Fe4 C188 85.7(11)
C187 Fe4 C188 92.6(11)
C191 Fe4 C189 90.7(12)
C192 Fe4 C189 177.1(12)
C190 Fe4 C189 81.5(11)
C187 Fe4 C189 94.1(11)
C188 Fe4 C189 93.4(11)
F4 B1 F2 112(3)
F4 B1 F1 108(3)
F2 B1 F1 107(3)
F4 B1 F3 111(3)
F2 B1 F3 108(3)
F1 B1 F3 110(3)
C2 C1 C6 120.0
C2 C1 H1 120.0
C6 C1 H1 120.0
C3 C2 C1 120.0
C3 C2 H2 120.0
C1 C2 H2 120.0
C2 C3 C4 120.0
C2 C3 H3 120.0
C4 C3 H3 120.0
C5 C4 C3 120.0
C5 C4 H4 120.0
C3 C4 H4 120.0
C6 C5 C4 120.0
C6 C5 H5 120.0
C4 C5 H5 120.0
C5 C6 C1 120.0
C5 C6 C7 121(4)
C1 C6 C7 119(4)
C6 C7 N1 113(3)
C6 C7 C8 105(3)
N1 C7 C8 120(5)
C6 C7 H7 105.9
N1 C7 H7 105.9
C8 C7 H7 105.9
C7 C8 H245 109.5
C7 C8 H246 109.5
H245 C8 H246 109.5
C7 C8 H247 109.5
H245 C8 H247 109.5
H246 C8 H247 109.5
C9 N1 C7 131(4)
C9 N1 Co1 109(3)
C7 N1 Co1 118(3)
N1 C9 C10 134(4)
N1 C9 H9 113.2
C10 C9 H9 113.2
C11 C10 N2 120.0
C11 C10 C9 133(2)
N2 C10 C9 106(2)
C12 C11 C10 120.0
C12 C11 H11 120.0
C10 C11 H11 120.0
C11 C12 C13 120.0
C11 C12 H12 120.0
C13 C12 H12 120.0
C12 C13 C14 120.0
C12 C13 H13 120.0
C14 C13 H13 120.0
N2 C14 C13 120.0
N2 C14 H14 120.0
C13 C14 H14 120.0
C14 N2 C10 120.0
C14 N2 Co1 122.5(13)
C10 N2 Co1 117.2(13)
C16 C15 C20 120.0
C16 C15 H15 120.0
C20 C15 H15 120.0
C17 C16 C15 120.0
C17 C16 H16 120.0
C15 C16 H16 120.0
C16 C17 C18 120.0
C16 C17 H17 120.0
C18 C17 H17 120.0
C19 C18 C17 120.0
C19 C18 H18 120.0
C17 C18 H18 120.0
C18 C19 C20 120.0
C18 C19 H19 120.0
C20 C19 H19 120.0
C19 C20 C15 120.0
C19 C20 C21 123(3)
C15 C20 C21 117(3)
N3 C21 C22 109(3)
N3 C21 C20 109(3)
C22 C21 C20 110(3)
N3 C21 H21 109.6
C22 C21 H21 109.6
C20 C21 H21 109.6
C21 C22 H22 109.5
C21 C22 H22A 109.5
H22 C22 H22A 109.5
C21 C22 H22B 109.5
H22 C22 H22B 109.5
H22A C22 H22B 109.5
C23 N3 C21 125(5)
C23 N3 Co1 115(4)
C21 N3 Co1 120(3)
N3 C23 C24 118(5)
N3 C23 H23 121.1
C24 C23 H23 121.1
C25 C24 N4 120.0
C25 C24 C23 120(3)
N4 C24 C23 120(3)
C26 C25 C24 120.0
C26 C25 H25 120.0
C24 C25 H25 120.0
C27 C26 C25 120.0
C27 C26 H26 120.0
C25 C26 H26 120.0
C26 C27 C28 120.0
C26 C27 H27 120.0
C28 C27 H27 120.0
C27 C28 N4 120.0
C27 C28 H28 120.0
N4 C28 H28 120.0
C28 N4 C24 120.0
C28 N4 Co1 129.5(17)
C24 N4 Co1 110.4(17)
C30 C29 C34 120.0
C30 C29 H29 120.0
C34 C29 H29 120.0
C29 C30 C31 120.0
C29 C30 H30 120.0
C31 C30 H30 120.0
C32 C31 C30 120.0
C32 C31 H31 120.0
C30 C31 H31 120.0
C33 C32 C31 120.0
C33 C32 H32 120.0
C31 C32 H32 120.0
C32 C33 C34 120.0
C32 C33 H33 120.0
C34 C33 H33 120.0
C33 C34 C29 120.0
C33 C34 C35 121(3)
C29 C34 C35 119(3)
N5 C35 C34 120(3)
N5 C35 C36 112(3)
C34 C35 C36 110(3)
N5 C35 H35 104.4
C34 C35 H35 104.4
C36 C35 H35 104.4
C35 C36 H36 109.5
C35 C36 H36A 109.5
H36 C36 H36A 109.5
C35 C36 H36B 109.5
H36 C36 H36B 109.5
H36A C36 H36B 109.5
C37 N5 C35 127(3)
C37 N5 Co2 108(2)
C35 N5 Co2 125(2)
N5 C37 C38 131(3)
N5 C37 H37 114.6
C38 C37 H37 114.6
C37 C38 C39 127.6(18)
C37 C38 N6 112.4(18)
C39 C38 N6 120.0
C40 C39 C38 120.0
C40 C39 H39 120.0
C38 C39 H39 120.0
C39 C40 C41 120.0
C39 C40 H40 120.0
C41 C40 H40 120.0
C42 C41 C40 120.0
C42 C41 H41 120.0
C40 C41 H41 120.0
C41 C42 N6 120.0
C41 C42 H42 120.0
N6 C42 H42 120.0
C42 N6 C38 120.0
C42 N6 Co2 127.3(10)
C38 N6 Co2 112.6(10)
C44 C43 C48 120.0
C44 C43 H43 120.0
C48 C43 H43 120.0
C45 C44 C43 120.0
C45 C44 H44 120.0
C43 C44 H44 120.0
C44 C45 C46 120.0
C44 C45 H45 120.0
C46 C45 H45 120.0
C45 C46 C47 120.0
C45 C46 H46 120.0
C47 C46 H46 120.0
C48 C47 C46 120.0
C48 C47 H47 120.0
C46 C47 H47 120.0
C47 C48 C43 120.0
C47 C48 C49 127(2)
C43 C48 C49 113(2)
C48 C49 N7 108(2)
C48 C49 C50 112(2)
N7 C49 C50 105(3)
C48 C49 H49 110.5
N7 C49 H49 110.5
C50 C49 H49 110.5
C49 C50 H50 109.5
C49 C50 H50A 109.5
H50 C50 H50A 109.5
C49 C50 H50B 109.5
H50 C50 H50B 109.5
H50A C50 H50B 109.5
C51 N7 C49 125(2)
C51 N7 Co2 107.7(17)
C49 N7 Co2 124.0(17)
C52 C51 N7 123(3)
C52 C51 H51 118.7
N7 C51 H51 118.7
C51 C52 C53 120.9(19)
C51 C52 N8 118.7(19)
C53 C52 N8 120.0
C54 C53 C52 120.0
C54 C53 H53 120.0
C52 C53 H53 120.0
C55 C54 C53 120.0
C55 C54 H54 120.0
C53 C54 H54 120.0
C54 C55 C56 120.0
C54 C55 H55 120.0
C56 C55 H55 120.0
C55 C56 N8 120.0
C55 C56 H56 120.0
N8 C56 H56 120.0
C56 N8 C52 120.0
C56 N8 Co2 127.7(10)
C52 N8 Co2 112.3(10)
C58 C57 C62 120.0
C58 C57 H57 120.0
C62 C57 H57 120.0
C59 C58 C57 120.0
C59 C58 H58 120.0
C57 C58 H58 120.0
C58 C59 C60 120.0
C58 C59 H59 120.0
C60 C59 H59 120.0
C61 C60 C59 120.0
C61 C60 H60 120.0
C59 C60 H60 120.0
C62 C61 C60 120.0
C62 C61 H61 120.0
C60 C61 H61 120.0
C61 C62 C57 120.0
C61 C62 C63 126(2)
C57 C62 C63 114(2)
N9 C63 C62 110(2)
N9 C63 C64 114(2)
C62 C63 C64 103.8(19)
N9 C63 H63 109.6
C62 C63 H63 109.6
C64 C63 H63 109.6
C63 C64 H64 109.5
C63 C64 H64A 109.5
H64 C64 H64A 109.5
C63 C64 H64B 109.5
H64 C64 H64B 109.5
H64A C64 H64B 109.5
C65 N9 C63 123(2)
C65 N9 Co3 111.7(16)
C63 N9 Co3 123.7(17)
C66 C65 N9 123(2)
C66 C65 H65 118.7
N9 C65 H65 118.7
C65 C66 C67 125.0(15)
C65 C66 N10 114.6(15)
C67 C66 N10 120.0
C68 C67 C66 120.0
C68 C67 H67 120.0
C66 C67 H67 120.0
C67 C68 C69 120.0
C67 C68 H68 120.0
C69 C68 H68 120.0
C70 C69 C68 120.0
C70 C69 H69 120.0
C68 C69 H69 120.0
C69 C70 N10 120.0
C69 C70 H70 120.0
N10 C70 H70 120.0
C70 N10 C66 120.0
C70 N10 Co3 125.4(8)
C66 N10 Co3 114.6(8)
C72 C71 C76 120.0
C72 C71 H71 120.0
C76 C71 H71 120.0
C73 C72 C71 120.0
C73 C72 H72 120.0
C71 C72 H72 120.0
C74 C73 C72 120.0
C74 C73 H73 120.0
C72 C73 H73 120.0
C73 C74 C75 120.0
C73 C74 H74 120.0
C75 C74 H74 120.0
C76 C75 C74 120.0
C76 C75 H75 120.0
C74 C75 H75 120.0
C75 C76 C71 120.0
C75 C76 C77 120.3(16)
C71 C76 C77 119.6(16)
C78 C77 N11 115(2)
C78 C77 C76 109(2)
N11 C77 C76 114(2)
C78 C77 H77 105.8
N11 C77 H77 105.8
C76 C77 H77 105.8
C77 C78 H78 109.5
C77 C78 H78A 109.5
H78 C78 H78A 109.5
C77 C78 H78B 109.5
H78 C78 H78B 109.5
H78A C78 H78B 109.5
C79 N11 C77 119(2)
C79 N11 Co3 111.7(15)
C77 N11 Co3 128.8(16)
N11 C79 C80 121(2)
N11 C79 H79 119.7
C80 C79 H79 119.7
C81 C80 N12 120.0
C81 C80 C79 123.7(15)
N12 C80 C79 116.3(15)
C80 C81 C82 120.0
C80 C81 H81 120.0
C82 C81 H81 120.0
C83 C82 C81 120.0
C83 C82 H82 120.0
C81 C82 H82 120.0
C82 C83 C84 120.0
C82 C83 H83 120.0
C84 C83 H83 120.0
N12 C84 C83 120.0
N12 C84 H84 120.0
C83 C84 H84 120.0
C84 N12 C80 120.0
C84 N12 Co3 125.9(8)
C80 N12 Co3 114.1(8)
C86 C85 C90 120.0
C86 C85 H85 120.0
C90 C85 H85 120.0
C85 C86 C87 120.0
C85 C86 H86 120.0
C87 C86 H86 120.0
C88 C87 C86 120.0
C88 C87 H87 120.0
C86 C87 H87 120.0
C87 C88 C89 120.0
C87 C88 H88 120.0
C89 C88 H88 120.0
C90 C89 C88 120.0
C90 C89 H89 120.0
C88 C89 H89 120.0
C89 C90 C85 120.0
C89 C90 C91 124.7(18)
C85 C90 C91 115.2(18)
N13 C91 C90 113(2)
N13 C91 C92 112(2)
C90 C91 C92 105(2)
N13 C91 H91 108.8
C90 C91 H91 108.8
C92 C91 H91 108.8
C91 C92 H92 109.5
C91 C92 H92A 109.5
H92 C92 H92A 109.5
C91 C92 H92B 109.5
H92 C92 H92B 109.5
H92A C92 H92B 109.5
C93 N13 C91 122(2)
C93 N13 Co4 111.9(17)
C91 N13 Co4 125.9(16)
N13 C93 C94 118(2)
N13 C93 H93 121.0
C94 C93 H93 121.0
C95 C94 N14 120.0
C95 C94 C93 121.1(15)
N14 C94 C93 118.6(15)
C94 C95 C96 120.0
C94 C95 H95 120.0
C96 C95 H95 120.0
C97 C96 C95 120.0
C97 C96 H96 120.0
C95 C96 H96 120.0
C98 C97 C96 120.0
C98 C97 H97 120.0
C96 C97 H97 120.0
N14 C98 C97 120.0
N14 C98 H98 120.0
C97 C98 H98 120.0
C98 N14 C94 120.0
C98 N14 Co4 126.6(9)
C94 N14 Co4 113.4(9)
C100 C99 C104 120.0
C100 C99 H99 120.0
C104 C99 H99 120.0
C99 C100 C101 120.0
C99 C100 H100 120.0
C101 C100 H100 120.0
C102 C101 C100 120.0
C102 C101 H101 120.0
C100 C101 H101 120.0
C101 C102 C103 120.0
C101 C102 H102 120.0
C103 C102 H102 120.0
C102 C103 C104 120.0
C102 C103 H103 120.0
C104 C103 H103 120.0
C103 C104 C99 120.0
C103 C104 C105 121.9(17)
C99 C104 C105 118.1(17)
C104 C105 C106 111(2)
C104 C105 N15 110(2)
C106 C105 N15 115(2)
C104 C105 H105 106.6
C106 C105 H105 106.6
N15 C105 H105 106.6
C105 C106 H106 109.5
C105 C106 H107 109.5
H106 C106 H107 109.5
C105 C106 H108 109.5
H106 C106 H108 109.5
H107 C106 H108 109.5
C107 N15 C105 120(2)
C107 N15 Co4 115(2)
C105 N15 Co4 121.8(15)
N15 C107 C108 119(3)
N15 C107 H109 120.5
C108 C107 H109 120.5
C107 C108 C109 122.9(18)
C107 C108 N16 117.0(18)
C109 C108 N16 120.0
C110 C109 C108 120.0
C110 C109 H110 120.0
C108 C109 H110 120.0
C109 C110 C111 120.0
C109 C110 H111 120.0
C111 C110 H111 120.0
C110 C111 C112 120.0
C110 C111 H112 120.0
C112 C111 H112 120.0
N16 C112 C111 120.0
N16 C112 H113 120.0
C111 C112 H113 120.0
C112 N16 C108 120.0
C112 N16 Co4 126.9(11)
C108 N16 Co4 113.1(11)
C114 C113 C118 120.0
C114 C113 H114 120.0
C118 C113 H114 120.0
C115 C114 C113 120.0
C115 C114 H115 120.0
C113 C114 H115 120.0
C114 C115 C116 120.0
C114 C115 H116 120.0
C116 C115 H116 120.0
C115 C116 C117 120.0
C115 C116 H117 120.0
C117 C116 H117 120.0
C118 C117 C116 120.0
C118 C117 H118 120.0
C116 C117 H118 120.0
C117 C118 C113 120.0
C117 C118 C119 122(2)
C113 C118 C119 118(2)
N17 C119 C118 106(3)
N17 C119 C120 117(3)
C118 C119 C120 108(2)
N17 C119 H119 108.2
C118 C119 H119 108.2
C120 C119 H119 108.2
C119 C120 H120 109.5
C119 C120 H121 109.5
H120 C120 H121 109.5
C119 C120 H122 109.5
H120 C120 H122 109.5
H121 C120 H122 109.5
C121 N17 C119 119(3)
C121 N17 Co5 116(2)
C119 N17 Co5 124(2)
N17 C121 C122 114(3)
N17 C121 H123 122.8
C122 C121 H123 122.8
C121 C122 C123 121.0(19)
C121 C122 N18 118.6(18)
C123 C122 N18 120.0
C124 C123 C122 120.0
C124 C123 H124 120.0
C122 C123 H124 120.0
C123 C124 C125 120.0
C123 C124 H125 120.0
C125 C124 H125 120.0
C126 C125 C124 120.0
C126 C125 H126 120.0
C124 C125 H126 120.0
C125 C126 N18 120.0
C125 C126 H127 120.0
N18 C126 H127 120.0
C126 N18 C122 120.0
C126 N18 Co5 123.9(11)
C122 N18 Co5 116.1(11)
C128 C127 C132 120.0
C128 C127 H128 120.0
C132 C127 H128 120.0
C127 C128 C129 120.0
C127 C128 H129 120.0
C129 C128 H129 120.0
C130 C129 C128 120.0
C130 C129 H130 120.0
C128 C129 H130 120.0
C129 C130 C131 120.0
C129 C130 H131 120.0
C131 C130 H131 120.0
C132 C131 C130 120.0
C132 C131 H132 120.0
C130 C131 H132 120.0
C131 C132 C127 120.0
C131 C132 C133 123.0(19)
C127 C132 C133 116.7(19)
N19 C133 C134 113(3)
N19 C133 C132 107(2)
C134 C133 C132 106(2)
N19 C133 H133 110.1
C134 C133 H133 110.1
C132 C133 H133 110.1
C133 C134 H134 109.5
C133 C134 H135 109.5
H134 C134 H135 109.5
C133 C134 H136 109.5
H134 C134 H136 109.5
H135 C134 H136 109.5
C135 N19 C133 120(3)
C135 N19 Co5 112.1(17)
C133 N19 Co5 125.5(17)
N19 C135 C136 119(3)
N19 C135 H137 120.7
C136 C135 H137 120.7
C137 C136 N20 120.0
C137 C136 C135 121.0(17)
N20 C136 C135 118.3(17)
C136 C137 C138 120.0
C136 C137 H138 120.0
C138 C137 H138 120.0
C137 C138 C139 120.0
C137 C138 H139 120.0
C139 C138 H139 120.0
C140 C139 C138 120.0
C140 C139 H140 120.0
C138 C139 H140 120.0
C139 C140 N20 120.0
C139 C140 H141 120.0
N20 C140 H141 120.0
C140 N20 C136 120.0
C140 N20 Co5 125.9(9)
C136 N20 Co5 113.8(9)
C142 C141 C146 120.0
C142 C141 H142 120.0
C146 C141 H142 120.0
C141 C142 C143 120.0
C141 C142 H143 120.0
C143 C142 H143 120.0
C144 C143 C142 120.0
C144 C143 H144 120.0
C142 C143 H144 120.0
C143 C144 C145 120.0
C143 C144 H145 120.0
C145 C144 H145 120.0
C146 C145 C144 120.0
C146 C145 H146 120.0
C144 C145 H146 120.0
C145 C146 C141 120.0
C145 C146 C147 116.6(14)
C141 C146 C147 123.4(14)
N21 C147 C148 117.6(19)
N21 C147 C146 113.8(17)
C148 C147 C146 108.8(17)
N21 C147 H147 105.1
C148 C147 H147 105.1
C146 C147 H147 105.1
C147 C148 H148 109.5
C147 C148 H149 109.5
H148 C148 H149 109.5
C147 C148 H150 109.5
H148 C148 H150 109.5
H149 C148 H150 109.5
C149 N21 C147 114.5(19)
C149 N21 Co6 116.2(15)
C147 N21 Co6 126.9(15)
N21 C149 C150 114(2)
N21 C149 H151 123.0
C150 C149 H151 123.0
C151 C150 N22 120.0
C151 C150 C149 126.0(15)
N22 C150 C149 114.0(15)
C152 C151 C150 120.0
C152 C151 H152 120.0
C150 C151 H152 120.0
C151 C152 C153 120.0
C151 C152 H153 120.0
C153 C152 H153 120.0
C152 C153 C154 120.0
C152 C153 H154 120.0
C154 C153 H154 120.0
N22 C154 C153 120.0
N22 C154 H155 120.0
C153 C154 H155 120.0
C154 N22 C150 120.0
C154 N22 Co6 126.5(8)
C150 N22 Co6 113.3(8)
C156 C155 C160 120.0
C156 C155 H156 120.0
C160 C155 H156 120.0
C157 C156 C155 120.0
C157 C156 H157 120.0
C155 C156 H157 120.0
C158 C157 C156 120.0
C158 C157 H158 120.0
C156 C157 H158 120.0
C157 C158 C159 120.0
C157 C158 H159 120.0
C159 C158 H159 120.0
C158 C159 C160 120.0
C158 C159 H160 120.0
C160 C159 H160 120.0
C159 C160 C155 120.0
C159 C160 C161 121(2)
C155 C160 C161 119(2)
C160 C161 C162 113(3)
C160 C161 N23 110(2)
C162 C161 N23 112(3)
C160 C161 H161 107.3
C162 C161 H161 107.3
N23 C161 H161 107.3
C161 C162 H162 109.5
C161 C162 H163 109.5
H162 C162 H163 109.5
C161 C162 H164 109.5
H162 C162 H164 109.5
H163 C162 H164 109.5
C163 N23 C161 121(2)
C163 N23 Co6 112.0(15)
C161 N23 Co6 126.4(18)
N23 C163 C164 119(2)
N23 C163 H165 120.4
C164 C163 H165 120.4
C163 C164 C165 127.1(13)
C163 C164 N24 112.9(13)
C165 C164 N24 120.0
C164 C165 C166 120.0
C164 C165 H166 120.0
C166 C165 H166 120.0
C167 C166 C165 120.0
C167 C166 H167 120.0
C165 C166 H167 120.0
C166 C167 C168 120.0
C166 C167 H168 120.0
C168 C167 H168 120.0
N24 C168 C167 120.0
N24 C168 H169 120.0
C167 C168 H169 120.0
C168 N24 C164 120.0
C168 N24 Co6 125.7(8)
C164 N24 Co6 114.3(8)
N25 C169 Fe1 173(2)
N26 C170 Fe1 175(2)
N27 C171 Fe1 175(2)
N28 C172 Fe1 171(2)
N29 C173 Fe1 178(2)
N30 C174 Fe1 175(2)
N31 C175 Fe2 174(2)
N32 C176 Fe2 171(2)
N33 C177 Fe2 174(2)
N34 C178 Fe2 169(2)
N35 C179 Fe2 164(2)
N36 C180 Fe2 175(2)
N37 C181 Fe3 177(2)
N38 C182 Fe3 175(2)
N39 C183 Fe3 175.5(19)
N40 C184 Fe3 171(2)
N41 C185 Fe3 165(2)
N42 C186 Fe3 174(2)
N43 C187 Fe4 178(3)
N45 C188 Fe4 175(2)
N44 C189 Fe4 175(3)
N46 C190 Fe4 171(2)
N47 C191 Fe4 173(2)
N48 C192 Fe4 176(2)
C169 N25 Co1 171.3(17)
C170 N26 Co2 159.3(18)
C171 N27 Co6 156.4(18)
C175 N31 Co2 155(2)
C176 N32 Co3 166(2)
C177 N33 Co5 157.8(19)
C181 N37 Co3 158(2)
C182 N38 Co4 159.6(17)
C183 N39 Co6 156.2(17)
C187 N43 Co1 162.6(19)
C189 N44 Co5 163(2)
C188 N45 Co4 168(2)
C194 C193 N49 115(2)
C194 C193 H193 108.5
N49 C193 H193 108.5
C194 C193 H194 108.5
N49 C193 H194 108.5
H193 C193 H194 107.5
C193 C194 H195 109.5
C193 C194 H196 109.5
H195 C194 H196 109.5
C193 C194 H197 109.5
H195 C194 H197 109.5
H196 C194 H197 109.5
N49 C195 C196 114(2)
N49 C195 H198 108.8
C196 C195 H198 108.8
N49 C195 H199 108.8
C196 C195 H199 108.8
H198 C195 H199 107.7
C195 C196 H200 109.5
C195 C196 H201 109.5
H200 C196 H201 109.5
C195 C196 H202 109.5
H200 C196 H202 109.5
H201 C196 H202 109.5
N49 C197 C198 122(2)
N49 C197 H203 106.8
C198 C197 H203 106.8
N49 C197 H204 106.8
C198 C197 H204 106.8
H203 C197 H204 106.6
C197 C198 H205 109.5
C197 C198 H206 109.5
H205 C198 H206 109.5
C197 C198 H207 109.5
H205 C198 H207 109.5
H206 C198 H207 109.5
N49 C199 C200 118(2)
N49 C199 H208 107.8
C200 C199 H208 107.8
N49 C199 H209 107.8
C200 C199 H209 107.8
H208 C199 H209 107.1
C199 C200 H210 109.5
C199 C200 H211 109.5
H210 C200 H211 109.5
C199 C200 H212 109.5
H210 C200 H212 109.5
H211 C200 H212 109.5
N50 C201 C202 106(4)
N50 C201 H213 110.5
C202 C201 H213 110.5
N50 C201 H214 110.5
C202 C201 H214 110.5
H213 C201 H214 108.7
C201 C202 H233 109.5
C201 C202 H234 109.5
H233 C202 H234 109.5
C201 C202 H235 109.5
H233 C202 H235 109.5
H234 C202 H235 109.5
N50 C203 C204 90(4)
N50 C203 H218 113.6
C204 C203 H218 113.6
N50 C203 H219 113.6
C204 C203 H219 113.6
H218 C203 H219 110.9
C203 C204 H236 109.5
C203 C204 H237 109.5
H236 C204 H237 109.5
C203 C204 H238 109.5
H236 C204 H238 109.5
H237 C204 H238 109.5
N50 C205 C206 109(3)
N50 C205 H223 109.9
C206 C205 H223 109.9
N50 C205 H224 109.9
C206 C205 H224 109.9
H223 C205 H224 108.3
C205 C206 H239 109.5
C205 C206 H240 109.5
H239 C206 H240 109.5
C205 C206 H241 109.5
H239 C206 H241 109.5
H240 C206 H241 109.5
C208 C207 N50 111(4)
C208 C207 H228 109.5
N50 C207 H228 109.4
C208 C207 H229 109.4
N50 C207 H229 109.4
H228 C207 H229 108.0
C207 C208 H242 109.5
C207 C208 H243 109.5
H242 C208 H243 109.5
C207 C208 H244 109.5
H242 C208 H244 109.5
H243 C208 H244 109.5
C197 N49 C199 108(2)
C197 N49 C195 113(2)
C199 N49 C195 109(2)
C197 N49 C193 111(2)
C199 N49 C193 111(2)
C195 N49 C193 106(2)
C201 N50 C205 98(3)
C201 N50 C203 115(4)
C205 N50 C203 131(4)
C201 N50 C207 112(4)
C205 N50 C207 103(3)
C203 N50 C207 97(4)

loop_
_geom_bond_atom_site_label_1
_geom_bond_atom_site_label_2
_geom_bond_distance
Co1 N25 2.023(18)
Co1 N4 2.05(2)
Co1 N43 2.09(2)
Co1 N2 2.139(18)
Co1 N3 2.22(4)
Co1 N1 2.25(3)
Co2 N8 2.074(12)
Co2 N26 2.075(19)
Co2 N6 2.079(12)
Co2 N31 2.131(18)
Co2 N7 2.20(2)
Co2 N5 2.23(2)
Co3 N37 2.036(19)
Co3 N32 2.10(2)
Co3 N12 2.117(11)
Co3 N10 2.143(11)
Co3 N9 2.144(18)
Co3 N11 2.199(18)
Co4 N45 1.99(2)
Co4 N38 2.052(18)
Co4 N14 2.066(11)
Co4 N16 2.108(12)
Co4 N15 2.14(2)
Co4 N13 2.20(2)
Co5 N33 2.09(2)
Co5 N44 2.09(2)
Co5 N20 2.097(11)
Co5 N18 2.105(12)
Co5 N17 2.22(3)
Co5 N19 2.23(2)
Co6 N27 1.831(19)
Co6 N24 1.855(10)
Co6 N39 1.888(18)
Co6 N22 1.902(10)
Co6 N21 1.918(18)
Co6 N23 1.988(17)
Fe1 C170 1.83(2)
Fe1 C174 1.86(2)
Fe1 C169 1.89(2)
Fe1 C172 1.92(2)
Fe1 C173 1.92(2)
Fe1 C171 1.99(2)
Fe2 C180 1.81(3)
Fe2 C178 1.88(2)
Fe2 C179 1.89(3)
Fe2 C176 1.92(3)
Fe2 C177 1.92(3)
Fe2 C175 1.93(2)
Fe3 C183 1.83(2)
Fe3 C184 1.84(2)
Fe3 C182 1.86(2)
Fe3 C186 1.89(2)
Fe3 C185 1.91(2)
Fe3 C181 1.94(2)
Fe4 C191 1.70(3)
Fe4 C192 1.79(3)
Fe4 C190 1.89(2)
Fe4 C187 1.90(2)
Fe4 C188 1.95(3)
Fe4 C189 2.02(3)
B1 F4 1.32(3)
B1 F2 1.33(3)
B1 F1 1.33(3)
B1 F3 1.35(3)
C1 C2 1.3900
C1 C6 1.3900
C1 H1 0.9300
C2 C3 1.3900
C2 H2 0.9300
C3 C4 1.3900
C3 H3 0.9300
C4 C5 1.3900
C4 H4 0.9300
C5 C6 1.3900
C5 H5 0.9300
C6 C7 1.43(5)
C7 N1 1.45(6)
C7 C8 1.57(4)
C7 H7 0.9800
C8 H245 0.9600
C8 H246 0.9600
C8 H247 0.9600
N1 C9 1.11(4)
C9 C10 1.41(4)
C9 H9 0.9300
C10 C11 1.3900
C10 N2 1.3900
C11 C12 1.3900
C11 H11 0.9300
C12 C13 1.3900
C12 H12 0.9300
C13 C14 1.3900
C13 H13 0.9300
C14 N2 1.3900
C14 H14 0.9300
C15 C16 1.3900
C15 C20 1.3900
C15 H15 0.9300
C16 C17 1.3900
C16 H16 0.9300
C17 C18 1.3900
C17 H17 0.9300
C18 C19 1.3900
C18 H18 0.9300
C19 C20 1.3900
C19 H19 0.9300
C20 C21 1.50(3)
C21 N3 1.48(4)
C21 C22 1.48(4)
C21 H21 0.9800
C22 H22 0.9600
C22 H22A 0.9600
C22 H22B 0.9600
N3 C23 1.14(6)
C23 C24 1.40(4)
C23 H23 0.9300
C24 C25 1.3900
C24 N4 1.3900
C25 C26 1.3900
C25 H25 0.9300
C26 C27 1.3900
C26 H26 0.9300
C27 C28 1.3900
C27 H27 0.9300
C28 N4 1.3900
C28 H28 0.9300
C29 C30 1.3900
C29 C34 1.3900
C29 H29 0.9300
C30 C31 1.3900
C30 H30 0.9300
C31 C32 1.3900
C31 H31 0.9300
C32 C33 1.3900
C32 H32 0.9300
C33 C34 1.3900
C33 H33 0.9300
C34 C35 1.44(4)
C35 N5 1.38(4)
C35 C36 1.54(4)
C35 H35 0.9800
C36 H36 0.9600
C36 H36A 0.9600
C36 H36B 0.9600
N5 C37 1.12(3)
C37 C38 1.34(3)
C37 H37 0.9300
C38 C39 1.3900
C38 N6 1.3900
C39 C40 1.3900
C39 H39 0.9300
C40 C41 1.3900
C40 H40 0.9300
C41 C42 1.3900
C41 H41 0.9300
C42 N6 1.3900
C42 H42 0.9300
C43 C44 1.3900
C43 C48 1.3900
C43 H43 0.9300
C44 C45 1.3900
C44 H44 0.9300
C45 C46 1.3900
C45 H45 0.9300
C46 C47 1.3900
C46 H46 0.9300
C47 C48 1.3900
C47 H47 0.9300
C48 C49 1.43(3)
C49 N7 1.48(3)
C49 C50 1.56(4)
C49 H49 0.9800
C50 H50 0.9600
C50 H50A 0.9600
C50 H50B 0.9600
N7 C51 1.34(3)
C51 C52 1.28(3)
C51 H51 0.9300
C52 C53 1.3900
C52 N8 1.3900
C53 C54 1.3900
C53 H53 0.9300
C54 C55 1.3900
C54 H54 0.9300
C55 C56 1.3900
C55 H55 0.9300
C56 N8 1.3900
C56 H56 0.9300
C57 C58 1.3900
C57 C62 1.3900
C57 H57 0.9300
C58 C59 1.3900
C58 H58 0.9300
C59 C60 1.3900
C59 H59 0.9300
C60 C61 1.3900
C60 H60 0.9300
C61 C62 1.3900
C61 H61 0.9300
C62 C63 1.50(3)
C63 N9 1.42(3)
C63 C64 1.61(3)
C63 H63 0.9800
C64 H64 0.9600
C64 H64A 0.9600
C64 H64B 0.9600
N9 C65 1.36(3)
C65 C66 1.32(3)
C65 H65 0.9300
C66 C67 1.3900
C66 N10 1.3900
C67 C68 1.3900
C67 H67 0.9300
C68 C69 1.3900
C68 H68 0.9300
C69 C70 1.3900
C69 H69 0.9300
C70 N10 1.3900
C70 H70 0.9300
C71 C72 1.3900
C71 C76 1.3900
C71 H71 0.9300
C72 C73 1.3900
C72 H72 0.9300
C73 C74 1.3900
C73 H73 0.9300
C74 C75 1.3900
C74 H74 0.9300
C75 C76 1.3900
C75 H75 0.9300
C76 C77 1.49(2)
C77 C78 1.42(3)
C77 N11 1.43(3)
C77 H77 0.9800
C78 H78 0.9600
C78 H78A 0.9600
C78 H78B 0.9600
N11 C79 1.32(2)
C79 C80 1.40(2)
C79 H79 0.9300
C80 C81 1.3900
C80 N12 1.3900
C81 C82 1.3900
C81 H81 0.9300
C82 C83 1.3900
C82 H82 0.9300
C83 C84 1.3900
C83 H83 0.9300
C84 N12 1.3900
C84 H84 0.9300
C85 C86 1.3900
C85 C90 1.3900
C85 H85 0.9300
C86 C87 1.3900
C86 H86 0.9300
C87 C88 1.3900
C87 H87 0.9300
C88 C89 1.3900
C88 H88 0.9300
C89 C90 1.3900
C89 H89 0.9300
C90 C91 1.49(3)
C91 N13 1.45(3)
C91 C92 1.56(3)
C91 H91 0.9800
C92 H92 0.9600
C92 H92A 0.9600
C92 H92B 0.9600
N13 C93 1.32(2)
C93 C94 1.391(19)
C93 H93 0.9300
C94 C95 1.3900
C94 N14 1.3900
C95 C96 1.3900
C95 H95 0.9300
C96 C97 1.3900
C96 H96 0.9300
C97 C98 1.3900
C97 H97 0.9300
C98 N14 1.3900
C98 H98 0.9300
C99 C100 1.3900
C99 C104 1.3900
C99 H99 0.9300
C100 C101 1.3900
C100 H100 0.9300
C101 C102 1.3900
C101 H101 0.9300
C102 C103 1.3900
C102 H102 0.9300
C103 C104 1.3900
C103 H103 0.9300
C104 C105 1.47(3)
C105 C106 1.55(3)
C105 N15 1.56(3)
C105 H105 0.9800
C106 H106 0.9600
C106 H107 0.9600
C106 H108 0.9600
N15 C107 1.28(2)
C107 C108 1.34(2)
C107 H109 0.9300
C108 C109 1.3900
C108 N16 1.3900
C109 C110 1.3900
C109 H110 0.9300
C110 C111 1.3900
C110 H111 0.9300
C111 C112 1.3900
C111 H112 0.9300
C112 N16 1.3900
C112 H113 0.9300
C113 C114 1.3900
C113 C118 1.3900
C113 H114 0.9300
C114 C115 1.3900
C114 H115 0.9300
C115 C116 1.3900
C115 H116 0.9300
C116 C117 1.3900
C116 H117 0.9300
C117 C118 1.3900
C117 H118 0.9300
C118 C119 1.59(4)
C119 N17 1.47(4)
C119 C120 1.71(6)
C119 H119 0.9800
C120 H120 0.9600
C120 H121 0.9600
C120 H122 0.9600
N17 C121 1.34(3)
C121 C122 1.39(3)
C121 H123 0.9300
C122 C123 1.3900
C122 N18 1.3900
C123 C124 1.3900
C123 H124 0.9300
C124 C125 1.3900
C124 H125 0.9300
C125 C126 1.3900
C125 H126 0.9300
C126 N18 1.3900
C126 H127 0.9300
C127 C128 1.3900
C127 C132 1.3900
C127 H128 0.9300
C128 C129 1.3900
C128 H129 0.9300
C129 C130 1.3900
C129 H130 0.9300
C130 C131 1.3900
C130 H131 0.9300
C131 C132 1.3900
C131 H132 0.9300
C132 C133 1.55(3)
C133 N19 1.50(3)
C133 C134 1.54(4)
C133 H133 0.9800
C134 H134 0.9600
C134 H135 0.9600
C134 H136 0.9600
N19 C135 1.31(3)
C135 C136 1.39(3)
C135 H137 0.9300
C136 C137 1.3900
C136 N20 1.3900
C137 C138 1.3900
C137 H138 0.9300
C138 C139 1.3900
C138 H139 0.9300
C139 C140 1.3900
C139 H140 0.9300
C140 N20 1.3900
C140 H141 0.9300
C141 C142 1.3900
C141 C146 1.3900
C141 H142 0.9300
C142 C143 1.3900
C142 H143 0.9300
C143 C144 1.3900
C143 H144 0.9300
C144 C145 1.3900
C144 H145 0.9300
C145 C146 1.3900
C145 H146 0.9300
C146 C147 1.52(2)
C147 N21 1.48(2)
C147 C148 1.51(3)
C147 H147 0.9800
C148 H148 0.9600
C148 H149 0.9600
C148 H150 0.9600
N21 C149 1.30(3)
C149 C150 1.41(2)
C149 H151 0.9300
C150 C151 1.3900
C150 N22 1.3900
C151 C152 1.3900
C151 H152 0.9300
C152 C153 1.3900
C152 H153 0.9300
C153 C154 1.3900
C153 H154 0.9300
C154 N22 1.3900
C154 H155 0.9300
C155 C156 1.3900
C155 C160 1.3900
C155 H156 0.9300
C156 C157 1.3900
C156 H157 0.9300
C157 C158 1.3900
C157 H158 0.9300
C158 C159 1.3900
C158 H159 0.9300
C159 C160 1.3900
C159 H160 0.9300
C160 C161 1.46(3)
C161 C162 1.46(4)
C161 N23 1.51(3)
C161 H161 0.9800
C162 H162 0.9600
C162 H163 0.9600
C162 H164 0.9600
N23 C163 1.25(2)
C163 C164 1.35(2)
C163 H165 0.9300
C164 C165 1.3900
C164 N24 1.3900
C165 C166 1.3900
C165 H166 0.9300
C166 C167 1.3900
C166 H167 0.9300
C167 C168 1.3900
C167 H168 0.9300
C168 N24 1.3900
C168 H169 0.9300
C169 N25 1.16(2)
C170 N26 1.16(2)
C171 N27 1.08(2)
C172 N28 1.17(2)
C173 N29 1.11(2)
C174 N30 1.22(3)
C175 N31 1.13(2)
C176 N32 1.12(2)
C177 N33 1.18(3)
C178 N34 1.26(3)
C179 N35 1.16(2)
C180 N36 1.17(3)
C181 N37 1.09(2)
C182 N38 1.18(2)
C183 N39 1.22(2)
C184 N40 1.15(2)
C185 N41 1.13(2)
C186 N42 1.17(2)
C187 N43 1.16(3)
C188 N45 1.16(3)
C189 N44 1.01(3)
C190 N46 1.20(3)
C191 N47 1.36(3)
C192 N48 1.22(3)
C193 C194 1.41(3)
C193 N49 1.51(3)
C193 H193 0.9700
C193 H194 0.9700
C194 H195 0.9600
C194 H196 0.9600
C194 H197 0.9600
C195 N49 1.47(3)
C195 C196 1.64(3)
C195 H198 0.9700
C195 H199 0.9700
C196 H200 0.9600
C196 H201 0.9600
C196 H202 0.9600
C197 N49 1.41(3)
C197 C198 1.49(3)
C197 H203 0.9700
C197 H204 0.9700
C198 H205 0.9600
C198 H206 0.9600
C198 H207 0.9600
C199 N49 1.46(2)
C199 C200 1.53(3)
C199 H208 0.9700
C199 H209 0.9700
C200 H210 0.9600
C200 H211 0.9600
C200 H212 0.9600
C201 N50 1.37(6)
C201 C202 1.59(6)
C201 H213 0.9700
C201 H214 0.9700
C202 H233 0.9600
C202 H234 0.9600
C202 H235 0.9600
C203 N50 1.53(7)
C203 C204 1.76(7)
C203 H218 0.9700
C203 H219 0.9700
C204 H236 0.9600
C204 H237 0.9600
C204 H238 0.9600
C205 N50 1.46(2)
C205 C206 1.58(2)
C205 H223 0.9700
C205 H224 0.9700
C206 H239 0.9600
C206 H240 0.9600
C206 H241 0.9600
C207 C208 1.40(5)
C207 N50 1.63(4)
C207 H228 0.9700
C207 H229 0.9700
C208 H242 0.9600
C208 H243 0.9600
C208 H244 0.9600
O2S C2S 1.47(4)
O3S C3S 1.26(5)
O15S C15S 1.49(5)
C1S O1S 1.59(5)
C4S O4S 1.13(8)
O6S C6S 1.46(8)
O14S C14S 1.13(15)
O9S C9S 1.47(5)
O8S C8S 1.52(3)
